data_2019502
loop_
_publ_author_name
'Kremenovi\'c, Aleksandar'
'Vuli\'c, Predrag'

_publ_section_title
;
 Disordered kalsilite KAlSiO~4~
;
_journal_coeditor_code CU3046
_journal_issue 3
_journal_name_full 'Acta Crystallographica Section C'
_journal_page_first 256
_journal_page_last 259
_journal_paper_doi 10.1107/S2053229614002423
_journal_volume 70
_journal_year 2014
_chemical_formula_iupac 'K Al Si O4'
_chemical_formula_moiety 'Al O4 Si, K'
_chemical_formula_sum 'Al K O4 Si'
_chemical_formula_weight 158.1631
_chemical_name_systematic 'Potassium aluminium orthosilicate'
_space_group_IT_number 173
_symmetry_cell_setting hexagonal
_symmetry_space_group_name_Hall 'P 6c'
_symmetry_space_group_name_H-M 'P 63'
_cell_angle_alpha 90.00000
_cell_angle_beta 90.00000
_cell_angle_gamma 120.00000
_cell_formula_units_Z 2
_cell_length_a 5.19817(15)
_cell_length_b 5.19817(15)
_cell_length_c 8.5865(3)
_cell_measurement_temperature 295
_cell_volume 200.931(11)
_computing_data_collection 'Philips PC-APD PW1877 (Philips, 1989)'
_computing_molecular_graphics 'DIAMOND (Brandenburg & Putz, 2005)'
_computing_publication_material 'publCIF (Westrip, 2010)'
_computing_structure_refinement 'FULLPROF (Rodriguez-Carvajal, 1990)'
_diffrn_ambient_temperature 295
_diffrn_measurement_device_type 'Philips PW1710'
_diffrn_measurement_method 'profile data from \q/2\q scans'
_diffrn_radiation_monochromator 'equatorial mounted graphite'
_exptl_crystal_density_diffrn 2.614
_pd_char_colour white
_pd_meas_2theta_range_inc 0.020000
_pd_meas_2theta_range_max 89.95000
_pd_meas_2theta_range_min 3.99000
_pd_meas_number_of_points 4299
_pd_meas_scan_method step
_pd_proc_2theta_range_inc 0.020000
_pd_proc_2theta_range_max 89.9607
_pd_proc_2theta_range_min 4.0007
_pd_proc_ls_profile_function pseudo-Voigt
_pd_proc_ls_prof_R_factor 7.0012
_pd_proc_ls_prof_wR_expected 4.5067
_pd_proc_ls_prof_wR_factor 9.7352
_pd_spec_mounting 'packed powder pellet'
_pd_spec_mount_mode reflection
_pd_spec_shape flat_sheet
_pd_spec_size_axial 25
_pd_spec_size_equat 25
_pd_spec_size_thick 1
_refine_ls_goodness_of_fit_all 2.1601
_refine_ls_number_parameters 45
_refine_ls_number_reflns 164
_refine_ls_number_restraints 6
_cod_data_source_file cu3046sup1.cf
_cod_data_source_block I
_cod_database_code 2019502

loop_
_symmetry_equiv_pos_as_xyz
x,y,z
x-y,x,z+1/2
-y,x-y,z
-x,-y,z+1/2
-x+y,-x,z
y,-x+y,z+1/2

loop_
_atom_site_type_symbol
_atom_site_label
_atom_site_fract_x
_atom_site_fract_y
_atom_site_fract_z
_atom_site_U_iso_or_equiv
_atom_site_adp_type
_atom_site_occupancy
SI Sia 0.33333 0.66666 0.45815(8) 0.04750(2) Uiso 0.50000
AL Ala 0.33333 0.66666 0.07424(8) 0.042(3) Uiso 0.50000
O O2a 0.61394(13) 0.019(2) 0.02309(8) 0.0214(18) Uiso 0.50000
O O1a 0.33333 0.66667 0.27785(8) 0.060(3) Uiso 0.50000
SI Sib 0.33333 0.66666 0.95815(8) 0.04750(2) Uiso 0.50000
AL Alb 0.33333 0.66666 0.57425(8) 0.042(3) Uiso 0.50000
O O2b 0.61394(13) 0.019(2) 0.52310(8) 0.0214(18) Uiso 0.50000
O O1b 0.33333 0.66667 0.77785(8) 0.060(3) Uiso 0.50000
K K 0.00000 0.00000 0.27354 0.048(2) Uani 1.00000

loop_
_atom_site_aniso_label
_atom_site_aniso_U_11
_atom_site_aniso_U_22
_atom_site_aniso_U_33
_atom_site_aniso_U_12
_atom_site_aniso_U_13
_atom_site_aniso_U_23
_atom_site_aniso_type_symbol
K 0.067(3) 0.067(3) 0.0099(18) 0.033(3) 0.00000 0.00000 K+1

loop_
_atom_type_symbol
_atom_type_scat_Cromer_Mann_a1
_atom_type_scat_Cromer_Mann_a2
_atom_type_scat_Cromer_Mann_a3
_atom_type_scat_Cromer_Mann_a4
_atom_type_scat_Cromer_Mann_b1
_atom_type_scat_Cromer_Mann_b2
_atom_type_scat_Cromer_Mann_b3
_atom_type_scat_Cromer_Mann_b4
_atom_type_scat_Cromer_Mann_c
_atom_type_scat_dispersion_real
_atom_type_scat_dispersion_imag
_atom_type_scat_source
SI 4.43918 3.20345 1.19453 0.41653 1.64167 3.43757 0.21490 6.65365 0.74630 0.24400 0.33000 International_Tables_for_Crystallography_Vol.C(1991)_Tables_6.1.1.4_and_6.1.1.5
AL 4.17448 3.38760 1.20296 0.52814 1.93816 4.14553 0.22875 8.28524 0.70679 0.20400 0.24600 International_Tables_for_Crystallography_Vol.C(1991)_Tables_6.1.1.4_and_6.1.1.5
O 4.75800 3.63700 0.00000 0.00000 7.83100 30.05000 0.00000 0.00000 1.59400 0.04700 0.03200 International_Tables_for_Crystallography_Vol.C(1991)_Tables_6.1.1.4_and_6.1.1.5
K 7.95780 7.49170 6.35900 1.19150 12.63310 0.76740 -0.00200 31.91280 -4.99780 0.36500 1.06600 International_Tables_for_Crystallography_Vol.C(1991)_Tables_6.1.1.4_and_6.1.1.5

loop_
_diffrn_radiation_type
_diffrn_radiation_wavelength
CuK\a~1~ 1.54056
CuK\a~2~ 1.54439

loop_
_geom_angle_atom_site_label_1
_geom_angle_atom_site_label_2
_geom_angle_atom_site_label_3
_geom_angle_site_symmetry_1
_geom_angle_site_symmetry_3
_geom_angle
Ala Sia Ala 1_555 2_555 108.37(3)
Ala Sia Ala 1_555 2_655 108.37(3)
Ala Sia Ala 1_555 2_665 108.37(3)
Ala Sia O2a 1_555 2_555 110.2(2)
Ala Sia O2a 1_555 4_665 110.2(4)
Ala Sia O2a 1_555 6_565 110.21(15)
Ala Sia Sib 1_555 2_554 90.00(3)
Ala Sia Sib 1_555 2_654 90.00(3)
Ala Sia Sib 1_555 2_664 90.00(3)
Ala Sia Alb 1_555 1_555 179.94(9)
Ala Sia O2b 1_555 1_565 108.4(2)
Ala Sia O2b 1_555 3_555 108.40(13)
Ala Sia O2b 1_555 5_665 108.4(4)
Ala Sia O1b 1_555 1_555 179.96(5)
Ala Sia O1b 1_555 2_554 62.71(2)
Ala Sia O1b 1_555 2_654 62.71(2)
Ala Sia O1b 1_555 2_664 62.71(2)
Ala Sia K 1_555 1_555 62.158(19)
Ala Sia K 1_555 1_565 62.158(19)
Ala Sia K 1_555 1_665 62.158(19)
Ala Sia Ala 2_555 2_655 110.547(9)
Ala Sia Ala 2_555 2_665 110.547(9)
Ala Sia O2a 2_555 2_555 125.7(2)
Ala Sia O2a 2_555 4_665 91.8(4)
Ala Sia O1a 2_555 1_555 108.37(5)
Ala Sia Sib 2_555 2_654 118.328(10)
Ala Sia Sib 2_555 2_664 118.328(9)
Ala Sia Alb 2_555 1_555 71.63(6)
Ala Sia O2b 2_555 1_565 125.4(2)
Ala Sia O2b 2_555 5_665 94.3(4)
Ala Sia O1b 2_555 1_555 71.63(2)
Ala Sia O1b 2_555 2_554 45.660(16)
Ala Sia O1b 2_555 2_654 124.487(17)
Ala Sia O1b 2_555 2_664 124.486(17)
Ala Sia K 2_555 1_555 74.195(13)
Ala Sia K 2_555 1_565 74.195(13)
Ala Sia K 2_555 1_665 170.532(14)
Ala Sia Ala 2_655 2_665 110.546(9)
Ala Sia O2a 2_655 4_665 125.7(6)
Ala Sia O2a 2_655 6_565 91.8(3)
Ala Sia O1a 2_655 1_555 108.37(5)
Ala Sia Sib 2_655 2_554 118.328(10)
Ala Sia Sib 2_655 2_664 118.327(10)
Ala Sia Alb 2_655 1_555 71.63(6)
Ala Sia O2b 2_655 1_565 94.3(4)
Ala Sia O2b 2_655 3_555 125.4(4)
Ala Sia O1b 2_655 1_555 71.63(2)
Ala Sia O1b 2_655 2_554 124.488(17)
Ala Sia O1b 2_655 2_654 45.660(16)
Ala Sia O1b 2_655 2_664 124.487(17)
Ala Sia K 2_655 1_555 74.195(12)
Ala Sia K 2_655 1_565 170.531(13)
Ala Sia K 2_655 1_665 74.195(12)
Ala Sia O2a 2_665 2_555 91.8(5)
Ala Sia O2a 2_665 6_565 125.7(4)
Ala Sia O1a 2_665 1_555 108.37(5)
Ala Sia Sib 2_665 2_554 118.328(9)
Ala Sia Sib 2_665 2_654 118.327(10)
Ala Sia Alb 2_665 1_555 71.63(6)
Ala Sia O2b 2_665 3_555 94.3(2)
Ala Sia O2b 2_665 5_665 125.4(6)
Ala Sia O1b 2_665 1_555 71.63(2)
Ala Sia O1b 2_665 2_554 124.487(17)
Ala Sia O1b 2_665 2_654 124.486(17)
Ala Sia O1b 2_665 2_664 45.660(16)
Ala Sia K 2_665 1_555 170.531(14)
Ala Sia K 2_665 1_565 74.195(13)
Ala Sia K 2_665 1_665 74.194(13)
O2a Sia O2a 2_555 4_665 108.7(9)
O2a Sia O2a 2_555 6_565 108.7(3)
O2a Sia O1a 2_555 1_555 110.2(3)
O2a Sia Sib 2_555 2_554 136.8(3)
O2a Sia Sib 2_555 2_664 98.5(5)
O2a Sia Alb 2_555 1_555 69.8(4)
O2a Sia O2b 2_555 1_565 74.8(7)
O2a Sia O2b 2_555 3_555 136.6(5)
O2a Sia O1b 2_555 1_555 69.8(3)
O2a Sia O1b 2_555 2_554 143.7(2)
O2a Sia O1b 2_555 2_654 51.7(3)
O2a Sia O1b 2_555 2_664 106.8(4)
O2a Sia K 2_555 1_555 91.8(3)
O2a Sia K 2_555 1_565 159.4(4)
O2a Sia K 2_555 1_665 61.1(2)
O2a Sia O2a 4_665 6_565 108.7(8)
O2a Sia O1a 4_665 1_555 110.2(5)
O2a Sia Sib 4_665 2_554 98.5(4)
O2a Sia Sib 4_665 2_654 136.8(6)
O2a Sia Alb 4_665 1_555 69.8(7)
O2a Sia O2b 4_665 3_555 74.8(5)
O2a Sia O2b 4_665 5_665 136.6(10)
O2a Sia O1b 4_665 1_555 69.8(4)
O2a Sia O1b 4_665 2_554 106.8(4)
O2a Sia O1b 4_665 2_654 143.7(6)
O2a Sia O1b 4_665 2_664 51.7(4)
O2a Sia K 4_665 1_555 159.4(6)
O2a Sia K 4_665 1_565 61.1(4)
O2a Sia K 4_665 1_665 91.8(4)
O2a Sia O1a 6_565 1_555 110.21(19)
O2a Sia Sib 6_565 2_654 98.5(3)
O2a Sia Sib 6_565 2_664 136.8(4)
O2a Sia Alb 6_565 1_555 69.8(2)
O2a Sia O2b 6_565 1_565 136.6(5)
O2a Sia O2b 6_565 5_665 74.9(5)
O2a Sia O1b 6_565 1_555 69.79(15)
O2a Sia O1b 6_565 2_554 51.65(14)
O2a Sia O1b 6_565 2_654 106.8(3)
O2a Sia O1b 6_565 2_664 143.7(4)
O2a Sia K 6_565 1_555 61.1(3)
O2a Sia K 6_565 1_565 91.8(4)
O2a Sia K 6_565 1_665 159.41(14)
O1a Sia Sib 1_555 2_554 90.00(4)
O1a Sia Sib 1_555 2_654 90.00(4)
O1a Sia Sib 1_555 2_664 90.00(4)
O1a Sia Alb 1_555 1_555 180.00(11)
O1a Sia O2b 1_555 1_565 108.4(3)
O1a Sia O2b 1_555 3_555 108.40(17)
O1a Sia O2b 1_555 5_665 108.4(5)
O1a Sia O1b 1_555 1_555 180.00(7)
O1a Sia O1b 1_555 2_554 62.71(4)
O1a Sia O1b 1_555 2_654 62.71(4)
O1a Sia O1b 1_555 2_664 62.71(4)
O1a Sia K 1_555 1_555 62.16(4)
O1a Sia K 1_555 1_565 62.16(4)
O1a Sia K 1_555 1_665 62.16(4)
Sib Sia Sib 2_554 2_654 120.001(5)
Sib Sia Sib 2_554 2_664 120.000(4)
Sib Sia Alb 2_554 1_555 90.00(6)
Sib Sia O2b 2_554 1_565 135.6(2)
Sib Sia O2b 2_554 5_665 100.6(4)
Sib Sia O1b 2_554 1_555 90.00(3)
Sib Sia O1b 2_554 2_654 116.382(12)
Sib Sia O1b 2_554 2_664 116.382(12)
Sib Sia K 2_554 1_555 63.761(9)
Sib Sia K 2_554 1_565 63.761(9)
Sib Sia K 2_554 1_665 152.158(10)
Sib Sia Sib 2_654 2_664 119.999(5)
Sib Sia Alb 2_654 1_555 90.00(6)
Sib Sia O2b 2_654 1_565 100.6(5)
Sib Sia O2b 2_654 3_555 135.6(4)
Sib Sia O1b 2_654 1_555 90.00(3)
Sib Sia O1b 2_654 2_554 116.383(12)
Sib Sia O1b 2_654 2_664 116.383(12)
Sib Sia K 2_654 1_555 63.761(9)
Sib Sia K 2_654 1_565 152.158(9)
Sib Sia K 2_654 1_665 63.761(9)
Sib Sia Alb 2_664 1_555 90.00(6)
Sib Sia O2b 2_664 3_555 100.6(3)
Sib Sia O2b 2_664 5_665 135.6(6)
Sib Sia O1b 2_664 1_555 90.00(3)
Sib Sia O1b 2_664 2_554 116.383(12)
Sib Sia O1b 2_664 2_654 116.382(12)
Sib Sia K 2_664 1_555 152.158(10)
Sib Sia K 2_664 1_565 63.761(9)
Sib Sia K 2_664 1_665 63.760(9)
Alb Sia O2b 1_555 1_565 71.6(4)
Alb Sia O2b 1_555 3_555 71.6(2)
Alb Sia O2b 1_555 5_665 71.6(6)
Alb Sia O1b 1_555 2_554 117.29(7)
Alb Sia O1b 1_555 2_654 117.29(7)
Alb Sia O1b 1_555 2_664 117.29(7)
Alb Sia K 1_555 1_555 117.84(6)
Alb Sia K 1_555 1_565 117.84(6)
Alb Sia K 1_555 1_665 117.84(6)
O2b Sia O2b 1_565 3_555 110.5(3)
O2b Sia O2b 1_565 5_665 110.5(8)
O2b Sia O1b 1_565 1_555 71.6(3)
O2b Sia O1b 1_565 2_554 141.3(2)
O2b Sia O1b 1_565 2_654 107.9(4)
O2b Sia O1b 1_565 2_664 49.2(3)
O2b Sia K 1_565 1_555 160.3(4)
O2b Sia K 1_565 1_565 89.2(3)
O2b Sia K 1_565 1_665 61.0(2)
O2b Sia O2b 3_555 5_665 110.5(7)
O2b Sia O1b 3_555 1_555 71.60(13)
O2b Sia O1b 3_555 2_554 49.21(12)
O2b Sia O1b 3_555 2_654 141.3(3)
O2b Sia O1b 3_555 2_664 107.9(2)
O2b Sia K 3_555 1_555 89.2(3)
O2b Sia K 3_555 1_565 61.0(2)
O2b Sia K 3_555 1_665 160.28(12)
O2b Sia O1b 5_665 1_555 71.6(4)
O2b Sia O1b 5_665 2_554 107.9(4)
O2b Sia O1b 5_665 2_654 49.2(3)
O2b Sia O1b 5_665 2_664 141.3(5)
O2b Sia K 5_665 1_555 61.0(3)
O2b Sia K 5_665 1_565 160.3(5)
O2b Sia K 5_665 1_665 89.2(4)
O1b Sia O1b 1_555 2_554 117.29(3)
O1b Sia O1b 1_555 2_654 117.29(3)
O1b Sia O1b 1_555 2_664 117.29(3)
O1b Sia K 1_555 1_555 117.84(3)
O1b Sia K 1_555 1_565 117.84(3)
O1b Sia K 1_555 1_665 117.84(3)
O1b Sia O1b 2_554 2_654 100.646(12)
O1b Sia O1b 2_554 2_664 100.646(11)
O1b Sia K 2_554 1_555 52.625(10)
O1b Sia K 2_554 1_565 52.625(10)
O1b Sia K 2_554 1_665 124.871(11)
O1b Sia O1b 2_654 2_664 100.646(12)
O1b Sia K 2_654 1_555 52.625(10)
O1b Sia K 2_654 1_565 124.871(10)
O1b Sia K 2_654 1_665 52.625(10)
O1b Sia K 2_664 1_555 124.871(11)
O1b Sia K 2_664 1_565 52.624(10)
O1b Sia K 2_664 1_665 52.625(10)
K Sia K 1_555 1_565 99.952(9)
K Sia K 1_555 1_665 99.952(8)
K Sia K 1_565 1_665 99.951(9)
Sia Ala Sia 1_555 2_554 108.37(3)
Sia Ala Sia 1_555 2_654 108.37(3)
Sia Ala Sia 1_555 2_664 108.37(3)
Sia Ala O2a 1_555 1_565 104.7(3)
Sia Ala O2a 1_555 3_555 104.68(13)
Sia Ala O2a 1_555 5_665 104.7(4)
Sia Ala Sib 1_555 1_554 179.97(9)
Sia Ala Alb 1_555 2_554 90.00(3)
Sia Ala Alb 1_555 2_654 90.00(3)
Sia Ala Alb 1_555 2_664 90.00(3)
Sia Ala O2b 1_555 2_554 106.2(3)
Sia Ala O2b 1_555 4_664 106.2(4)
Sia Ala O2b 1_555 6_564 106.16(15)
Sia Ala O1b 1_555 1_554 180.00(5)
Sia Ala O1b 1_555 2_554 59.78(2)
Sia Ala O1b 1_555 2_654 59.78(2)
Sia Ala O1b 1_555 2_664 59.78(2)
Sia Ala K 1_555 1_555 60.308(19)
Sia Ala K 1_555 1_565 60.308(19)
Sia Ala K 1_555 1_665 60.308(19)
Sia Ala Sia 2_554 2_654 110.547(9)
Sia Ala Sia 2_554 2_664 110.547(9)
Sia Ala O2a 2_554 1_565 127.7(3)
Sia Ala O2a 2_554 5_665 95.6(4)
Sia Ala O1a 2_554 1_555 108.37(4)
Sia Ala Sib 2_554 1_554 71.63(6)
Sia Ala Alb 2_554 2_654 118.329(10)
Sia Ala Alb 2_554 2_664 118.329(9)
Sia Ala O2b 2_554 2_554 128.3(3)
Sia Ala O2b 2_554 4_664 93.2(4)
Sia Ala O1b 2_554 1_554 71.63(3)
Sia Ala O1b 2_554 2_554 48.596(17)
Sia Ala O1b 2_554 2_654 124.658(18)
Sia Ala O1b 2_554 2_664 124.658(17)
Sia Ala K 2_554 1_555 75.163(13)
Sia Ala K 2_554 1_565 75.163(13)
Sia Ala K 2_554 1_665 168.682(14)
Sia Ala Sia 2_654 2_664 110.546(9)
Sia Ala O2a 2_654 1_565 95.6(5)
Sia Ala O2a 2_654 3_555 127.7(4)
Sia Ala O1a 2_654 1_555 108.37(4)
Sia Ala Sib 2_654 1_554 71.63(6)
Sia Ala Alb 2_654 2_554 118.329(10)
Sia Ala Alb 2_654 2_664 118.327(10)
Sia Ala O2b 2_654 4_664 128.3(6)
Sia Ala O2b 2_654 6_564 93.2(3)
Sia Ala O1b 2_654 1_554 71.63(3)
Sia Ala O1b 2_654 2_554 124.659(18)
Sia Ala O1b 2_654 2_654 48.596(17)
Sia Ala O1b 2_654 2_664 124.658(18)
Sia Ala K 2_654 1_555 75.163(13)
Sia Ala K 2_654 1_565 168.681(13)
Sia Ala K 2_654 1_665 75.163(13)
Sia Ala O2a 2_664 3_555 95.6(2)
Sia Ala O2a 2_664 5_665 127.7(6)
Sia Ala O1a 2_664 1_555 108.37(4)
Sia Ala Sib 2_664 1_554 71.63(6)
Sia Ala Alb 2_664 2_554 118.329(9)
Sia Ala Alb 2_664 2_654 118.327(10)
Sia Ala O2b 2_664 2_554 93.2(5)
Sia Ala O2b 2_664 6_564 128.3(4)
Sia Ala O1b 2_664 1_554 71.63(3)
Sia Ala O1b 2_664 2_554 124.658(17)
Sia Ala O1b 2_664 2_654 124.658(18)
Sia Ala O1b 2_664 2_664 48.596(17)
Sia Ala K 2_664 1_555 168.681(14)
Sia Ala K 2_664 1_565 75.163(13)
Sia Ala K 2_664 1_665 75.162(13)
O2a Ala O2a 1_565 3_555 113.8(3)
O2a Ala O2a 1_565 5_665 113.8(9)
O2a Ala O1a 1_565 1_555 104.7(3)
O2a Ala Sib 1_565 1_554 75.3(4)
O2a Ala Alb 1_565 2_554 136.8(3)
O2a Ala Alb 1_565 2_654 100.8(5)
O2a Ala O2b 1_565 2_554 76.7(7)
O2a Ala O2b 1_565 6_564 143.3(6)
O2a Ala O1b 1_565 1_554 75.3(3)
O2a Ala O1b 1_565 2_554 139.2(2)
O2a Ala O1b 1_565 2_654 106.8(4)
O2a Ala O1b 1_565 2_664 48.4(3)
O2a Ala K 1_565 1_555 157.0(4)
O2a Ala K 1_565 1_565 87.9(3)
O2a Ala K 1_565 1_665 59.5(2)
O2a Ala O2a 3_555 5_665 113.8(7)
O2a Ala O1a 3_555 1_555 104.68(16)
O2a Ala Sib 3_555 1_554 75.3(2)
O2a Ala Alb 3_555 2_654 136.8(4)
O2a Ala Alb 3_555 2_664 100.8(3)
O2a Ala O2b 3_555 2_554 143.3(5)
O2a Ala O2b 3_555 4_664 76.7(5)
O2a Ala O1b 3_555 1_554 75.32(14)
O2a Ala O1b 3_555 2_554 48.44(12)
O2a Ala O1b 3_555 2_654 139.2(3)
O2a Ala O1b 3_555 2_664 106.8(2)
O2a Ala K 3_555 1_555 87.9(3)
O2a Ala K 3_555 1_565 59.5(2)
O2a Ala K 3_555 1_665 157.03(13)
O2a Ala O1a 5_665 1_555 104.7(5)
O2a Ala Sib 5_665 1_554 75.3(7)
O2a Ala Alb 5_665 2_554 100.8(4)
O2a Ala Alb 5_665 2_664 136.8(6)
O2a Ala O2b 5_665 4_664 143.3(11)
O2a Ala O2b 5_665 6_564 76.7(5)
O2a Ala O1b 5_665 1_554 75.3(4)
O2a Ala O1b 5_665 2_554 106.8(4)
O2a Ala O1b 5_665 2_654 48.4(3)
O2a Ala O1b 5_665 2_664 139.2(5)
O2a Ala K 5_665 1_555 59.5(3)
O2a Ala K 5_665 1_565 157.0(5)
O2a Ala K 5_665 1_665 87.9(4)
O1a Ala Sib 1_555 1_554 180.00(11)
O1a Ala Alb 1_555 2_554 90.00(4)
O1a Ala Alb 1_555 2_654 90.00(4)
O1a Ala Alb 1_555 2_664 90.00(4)
O1a Ala O2b 1_555 2_554 106.2(3)
O1a Ala O2b 1_555 4_664 106.2(5)
O1a Ala O2b 1_555 6_564 106.16(18)
O1a Ala O1b 1_555 1_554 180.00(7)
O1a Ala O1b 1_555 2_554 59.78(3)
O1a Ala O1b 1_555 2_654 59.78(3)
O1a Ala O1b 1_555 2_664 59.78(3)
O1a Ala K 1_555 1_555 60.31(3)
O1a Ala K 1_555 1_565 60.31(3)
O1a Ala K 1_555 1_665 60.31(3)
Sib Ala Alb 1_554 2_554 90.00(6)
Sib Ala Alb 1_554 2_654 90.00(6)
Sib Ala Alb 1_554 2_664 90.00(6)
Sib Ala O2b 1_554 2_554 73.8(4)
Sib Ala O2b 1_554 4_664 73.8(7)
Sib Ala O2b 1_554 6_564 73.8(3)
Sib Ala O1b 1_554 2_554 120.22(7)
Sib Ala O1b 1_554 2_654 120.22(7)
Sib Ala O1b 1_554 2_664 120.22(7)
Sib Ala K 1_554 1_555 119.69(6)
Sib Ala K 1_554 1_565 119.69(6)
Sib Ala K 1_554 1_665 119.69(6)
Alb Ala Alb 2_554 2_654 120.001(5)
Alb Ala Alb 2_554 2_664 120.000(4)
Alb Ala O2b 2_554 2_554 138.3(3)
Alb Ala O2b 2_554 4_664 98.7(4)
Alb Ala O1b 2_554 1_554 90.00(3)
Alb Ala O1b 2_554 2_654 115.596(13)
Alb Ala O1b 2_554 2_664 115.596(13)
Alb Ala K 2_554 1_555 64.255(9)
Alb Ala K 2_554 1_565 64.256(9)
Alb Ala K 2_554 1_665 150.306(11)
Alb Ala Alb 2_654 2_664 119.999(5)
Alb Ala O2b 2_654 4_664 138.3(6)
Alb Ala O2b 2_654 6_564 98.7(3)
Alb Ala O1b 2_654 1_554 90.00(3)
Alb Ala O1b 2_654 2_554 115.597(13)
Alb Ala O1b 2_654 2_664 115.596(13)
Alb Ala K 2_654 1_555 64.256(9)
Alb Ala K 2_654 1_565 150.306(10)
Alb Ala K 2_654 1_665 64.255(9)
Alb Ala O2b 2_664 2_554 98.7(5)
Alb Ala O2b 2_664 6_564 138.3(4)
Alb Ala O1b 2_664 1_554 90.00(3)
Alb Ala O1b 2_664 2_554 115.596(13)
Alb Ala O1b 2_664 2_654 115.596(13)
Alb Ala K 2_664 1_555 150.306(11)
Alb Ala K 2_664 1_565 64.255(9)
Alb Ala K 2_664 1_665 64.254(9)
O2b Ala O2b 2_554 4_664 112.6(9)
O2b Ala O2b 2_554 6_564 112.6(3)
O2b Ala O1b 2_554 1_554 73.8(3)
O2b Ala O1b 2_554 2_554 141.7(3)
O2b Ala O1b 2_554 2_654 50.6(3)
O2b Ala O1b 2_554 2_664 105.7(5)
O2b Ala K 2_554 1_555 90.4(3)
O2b Ala K 2_554 1_565 156.5(5)
O2b Ala K 2_554 1_665 59.3(3)
O2b Ala O2b 4_664 6_564 112.6(8)
O2b Ala O1b 4_664 1_554 73.8(4)
O2b Ala O1b 4_664 2_554 105.7(4)
O2b Ala O1b 4_664 2_654 141.7(6)
O2b Ala O1b 4_664 2_664 50.6(4)
O2b Ala K 4_664 1_555 156.5(6)
O2b Ala K 4_664 1_565 59.3(4)
O2b Ala K 4_664 1_665 90.4(4)
O2b Ala O1b 6_564 1_554 73.84(16)
O2b Ala O1b 6_564 2_554 50.60(15)
O2b Ala O1b 6_564 2_654 105.7(3)
O2b Ala O1b 6_564 2_664 141.7(4)
O2b Ala K 6_564 1_555 59.3(3)
O2b Ala K 6_564 1_565 90.4(4)
O2b Ala K 6_564 1_665 156.49(15)
O1b Ala O1b 1_554 2_554 120.22(4)
O1b Ala O1b 1_554 2_654 120.22(4)
O1b Ala O1b 1_554 2_664 120.22(4)
O1b Ala K 1_554 1_555 119.69(3)
O1b Ala K 1_554 1_565 119.69(3)
O1b Ala K 1_554 1_665 119.69(3)
O1b Ala O1b 2_554 2_654 96.889(12)
O1b Ala O1b 2_554 2_664 96.888(12)
O1b Ala K 2_554 1_555 51.344(10)
O1b Ala K 2_554 1_565 51.344(10)
O1b Ala K 2_554 1_665 120.086(11)
O1b Ala O1b 2_654 2_664 96.889(12)
O1b Ala K 2_654 1_555 51.344(10)
O1b Ala K 2_654 1_565 120.085(11)
O1b Ala K 2_654 1_665 51.344(10)
O1b Ala K 2_664 1_555 120.085(11)
O1b Ala K 2_664 1_565 51.343(10)
O1b Ala K 2_664 1_665 51.344(10)
K Ala K 1_555 1_565 97.583(9)
K Ala K 1_555 1_665 97.583(9)
K Ala K 1_565 1_665 97.582(9)
Sia O2a Ala 2_654 1_545 141.7(4)
Sia O2a O2a 2_654 3_545 108.9(4)
Sia O2a O2a 2_654 5_655 157.6(7)
Sia O2a O1a 2_654 1_545 135.4(4)
Sia O2a Sib 2_654 1_544 125.1(4)
Sia O2a O2b 2_654 2_544 158.8(8)
Sia O2a O2b 2_654 4_654 78.8(6)
Sia O2a O2b 2_654 6_554 127.6(5)
Sia O2a O2b 2_654 6_664 56.0(4)
Sia O2a O1b 2_654 1_544 100.3(4)
Sia O2a O1b 2_654 2_654 75.5(4)
Sia O2a K 2_654 1_655 120.5(4)
Sia O2a K 2_654 2_654 90.5(4)
Ala O2a O2a 1_545 3_655 162.4(5)
Ala O2a O2a 1_545 5_665 109.5(6)
Ala O2a O1a 1_545 2_654 129.7(3)
Ala O2a Alb 1_545 2_654 130.0(4)
Ala O2a O2b 1_545 2_544 48.2(5)
Ala O2a O2b 1_545 2_554 128.0(6)
Ala O2a O2b 1_545 4_654 63.1(6)
Ala O2a O2b 1_545 6_664 160.1(4)
Ala O2a O1b 1_545 1_544 66.1(2)
Ala O2a O1b 1_545 2_654 102.4(3)
Ala O2a K 1_545 1_655 90.4(2)
Ala O2a K 1_545 2_654 111.9(2)
O2a O2a O2a 3_545 3_655 140.1(4)
O2a O2a O2a 3_545 5_655 60.0(4)
O2a O2a O2a 3_545 5_665 80.1(5)
O2a O2a O1a 3_545 1_545 58.21(11)
O2a O2a O1a 3_545 2_654 101.6(2)
O2a O2a Alb 3_545 2_654 109.3(5)
O2a O2a O2b 3_545 2_544 76.5(5)
O2a O2a O2b 3_545 2_554 99.6(4)
O2a O2a O2b 3_545 6_664 163.5(3)
O2a O2a O1b 3_545 1_544 57.35(12)
O2a O2a O1b 3_545 2_654 101.3(2)
O2a O2a K 3_545 1_655 120.09(10)
O2a O2a K 3_545 2_654 120.16(10)
O2a O2a O2a 3_655 5_655 159.9(6)
O2a O2a O2a 3_655 5_665 60.0(4)
O2a O2a O1a 3_655 1_545 126.8(4)
O2a O2a O1a 3_655 2_654 59.6(3)
O2a O2a Sib 3_655 1_544 159.2(5)
O2a O2a O2b 3_655 2_544 143.4(8)
O2a O2a O2b 3_655 4_654 108.0(6)
O2a O2a O2b 3_655 6_554 160.6(5)
O2a O2a O1b 3_655 1_544 127.9(4)
O2a O2a O1b 3_655 2_654 60.5(3)
O2a O2a K 3_655 1_655 85.4(4)
O2a O2a K 3_655 2_654 85.4(4)
O2a O2a O2a 5_655 5_665 140.1(7)
O2a O2a O1a 5_655 1_545 58.2(3)
O2a O2a O1a 5_655 2_654 125.1(5)
O2a O2a Alb 5_655 2_654 161.1(7)
O2a O2a O2b 5_655 2_554 159.6(7)
O2a O2a O2b 5_655 4_654 92.1(9)
O2a O2a O2b 5_655 6_664 136.5(6)
O2a O2a O1b 5_655 1_544 57.4(3)
O2a O2a O1b 5_655 2_654 124.1(4)
O2a O2a K 5_655 1_655 80.7(3)
O2a O2a K 5_655 2_654 80.7(3)
O2a O2a O1a 5_665 1_545 102.1(4)
O2a O2a O1a 5_665 2_654 59.6(3)
O2a O2a Sib 5_665 1_544 109.1(6)
O2a O2a O2b 5_665 2_544 156.6(9)
O2a O2a O2b 5_665 4_654 48.0(7)
O2a O2a O2b 5_665 6_554 100.6(5)
O2a O2a O2b 5_665 6_664 83.4(4)
O2a O2a O1b 5_665 1_544 102.4(4)
O2a O2a O1b 5_665 2_654 60.5(3)
O2a O2a K 5_665 1_655 123.7(4)
O2a O2a K 5_665 2_654 123.8(4)
O1a O2a O1a 1_545 2_654 156.49(16)
O1a O2a Sib 1_545 1_544 70.9(2)
O1a O2a Alb 1_545 2_654 103.2(4)
O1a O2a O2b 1_545 2_544 65.2(4)
O1a O2a O2b 1_545 2_554 112.8(4)
O1a O2a O2b 1_545 4_654 73.5(4)
O1a O2a O2b 1_545 6_554 53.14(17)
O1a O2a O2b 1_545 6_664 126.3(3)
O1a O2a O1b 1_545 1_544 104.00(13)
O1a O2a O1b 1_545 2_654 67.26(15)
O1a O2a K 1_545 1_655 63.00(12)
O1a O2a K 1_545 2_654 133.78(12)
O1a O2a Sib 2_654 1_544 99.7(3)
O1a O2a Alb 2_654 2_654 70.4(4)
O1a O2a O2b 2_654 2_544 125.5(6)
O1a O2a O2b 2_654 2_554 55.0(3)
O1a O2a O2b 2_654 4_654 83.0(4)
O1a O2a O2b 2_654 6_554 112.3(3)
O1a O2a O2b 2_654 6_664 69.6(2)
O1a O2a O1b 2_654 1_544 69.16(16)
O1a O2a O1b 2_654 2_654 109.56(19)
O1a O2a K 2_654 1_655 138.30(15)
O1a O2a K 2_654 2_654 64.86(15)
Sib O2a Alb 1_544 2_654 142.0(4)
Sib O2a O2b 1_544 2_544 49.2(5)
Sib O2a O2b 1_544 2_554 127.2(6)
Sib O2a O2b 1_544 4_654 63.7(6)
Sib O2a O2b 1_544 6_664 157.3(4)
Sib O2a O1b 1_544 2_654 132.4(2)
Sib O2a K 1_544 1_655 114.5(2)
Sib O2a K 1_544 2_654 87.6(2)
Alb O2a O2b 2_654 2_544 162.6(8)
Alb O2a O2b 2_654 4_654 78.5(6)
Alb O2a O2b 2_654 6_554 128.7(5)
Alb O2a O2b 2_654 6_664 55.0(4)
Alb O2a O1b 2_654 1_544 132.6(4)
Alb O2a K 2_654 1_655 93.6(4)
Alb O2a K 2_654 2_654 117.7(4)
O2b O2a O2b 2_544 2_554 176.0(8)
O2b O2a O2b 2_544 4_654 108.6(10)
O2b O2a O2b 2_544 6_554 56.0(4)
O2b O2a O2b 2_544 6_664 120.0(7)
O2b O2a O1b 2_544 1_544 64.6(4)
O2b O2a O1b 2_544 2_654 124.4(6)
O2b O2a K 2_544 1_655 69.8(4)
O2b O2a K 2_544 2_654 69.7(4)
O2b O2a O2b 2_554 4_654 67.4(8)
O2b O2a O2b 2_554 6_554 120.0(5)
O2b O2a O2b 2_554 6_664 64.0(4)
O2b O2a O1b 2_554 1_544 113.4(4)
O2b O2a O1b 2_554 2_654 56.0(3)
O2b O2a K 2_554 1_655 112.7(4)
O2b O2a K 2_554 2_654 112.8(4)
O2b O2a O2b 4_654 6_554 52.6(6)
O2b O2a O2b 4_654 6_664 131.4(4)
O2b O2a O1b 4_654 1_544 73.1(4)
O2b O2a O1b 4_654 2_654 83.2(4)
O2b O2a K 4_654 1_655 132.7(4)
O2b O2a K 4_654 2_654 132.8(4)
O2b O2a O2b 6_554 6_664 176.0(4)
O2b O2a O1b 6_554 1_544 52.10(17)
O2b O2a O1b 6_554 2_654 111.7(3)
O2b O2a K 6_554 1_655 107.67(16)
O2b O2a K 6_554 2_654 107.71(16)
O2b O2a O1b 6_664 1_544 127.3(3)
O2b O2a O1b 6_664 2_654 70.1(2)
O2b O2a K 6_664 1_655 69.8(3)
O2b O2a K 6_664 2_654 69.7(3)
O1b O2a O1b 1_544 2_654 156.26(16)
O1b O2a K 1_544 1_655 133.42(12)
O1b O2a K 1_544 2_654 63.79(12)
O1b O2a K 2_654 1_655 64.04(15)
O1b O2a K 2_654 2_654 138.53(15)
K O2a K 1_655 2_654 92.40(11)
Sia O1a Ala 1_555 1_555 180.00(8)
Sia O1a O2a 1_555 1_565 142.53(19)
Sia O1a O2a 1_555 3_555 142.53(11)
Sia O1a O2a 1_555 5_665 142.5(3)
Sia O1a Sib 1_555 1_554 179.97(7)
Sia O1a Sib 1_555 2_554 62.71(4)
Sia O1a Sib 1_555 2_654 62.71(4)
Sia O1a Sib 1_555 2_664 62.71(4)
Sia O1a Alb 1_555 2_554 120.22(5)
Sia O1a Alb 1_555 2_654 120.22(5)
Sia O1a Alb 1_555 2_664 120.22(5)
Sia O1a O2b 1_555 2_554 145.29(17)
Sia O1a O2b 1_555 4_664 145.3(3)
Sia O1a O2b 1_555 6_564 145.29(11)
Sia O1a O1b 1_555 2_554 90.00(4)
Sia O1a O1b 1_555 2_654 90.00(4)
Sia O1a O1b 1_555 2_664 90.00(4)
Sia O1a K 1_555 1_555 90.70(4)
Sia O1a K 1_555 1_565 90.71(4)
Sia O1a K 1_555 1_665 90.71(4)
Ala O1a O2a 1_555 2_555 144.26(16)
Ala O1a O2a 1_555 4_665 144.3(2)
Ala O1a O2a 1_555 6_565 144.27(11)
Ala O1a Sib 1_555 2_554 117.29(5)
Ala O1a Sib 1_555 2_654 117.28(5)
Ala O1a Sib 1_555 2_664 117.29(5)
Ala O1a Alb 1_555 1_555 179.96(7)
Ala O1a Alb 1_555 2_554 59.78(3)
Ala O1a Alb 1_555 2_654 59.78(3)
Ala O1a Alb 1_555 2_664 59.78(3)
Ala O1a O2b 1_555 1_565 141.47(18)
Ala O1a O2b 1_555 3_555 141.47(10)
Ala O1a O2b 1_555 5_665 141.5(3)
Ala O1a O1b 1_555 2_554 90.00(4)
Ala O1a O1b 1_555 2_654 90.00(4)
Ala O1a O1b 1_555 2_664 90.00(4)
Ala O1a K 1_555 1_555 89.29(3)
Ala O1a K 1_555 1_565 89.29(3)
Ala O1a K 1_555 1_665 89.29(3)
O2a O1a O2a 1_565 2_555 125.7(3)
O2a O1a O2a 1_565 3_555 63.59(12)
O2a O1a O2a 1_565 4_665 111.81(17)
O2a O1a O2a 1_565 5_665 63.6(3)
O2a O1a O2a 1_565 6_565 167.9(2)
O2a O1a Sib 1_565 2_554 140.45(12)
O2a O1a Sib 1_565 2_654 117.9(3)
O2a O1a Sib 1_565 2_664 81.50(13)
O2a O1a Alb 1_565 1_555 142.53(14)
O2a O1a Alb 1_565 2_554 89.80(11)
O2a O1a Alb 1_565 2_654 72.7(2)
O2a O1a O2b 1_565 1_565 104.00(13)
O2a O1a O2b 1_565 3_555 144.13(12)
O2a O1a O2b 1_565 5_665 144.1(4)
O2a O1a O2b 1_565 6_564 70.9(2)
O2a O1a O1b 1_565 2_554 117.27(12)
O2a O1a O1b 1_565 2_654 96.7(3)
O2a O1a O1b 1_565 2_664 54.86(14)
O2a O1a K 1_565 1_555 124.5(3)
O2a O1a K 1_565 1_565 82.69(14)
O2a O1a K 1_565 1_665 62.10(12)
O2a O1a O2a 2_555 3_555 167.9(2)
O2a O1a O2a 2_555 4_665 60.8(3)
O2a O1a O2a 2_555 5_665 111.81(18)
O2a O1a O2a 2_555 6_565 60.77(11)
O2a O1a Sib 2_555 1_554 144.27(13)
O2a O1a Sib 2_555 2_554 91.78(11)
O2a O1a Sib 2_555 2_664 73.1(3)
O2a O1a Alb 2_555 2_554 143.19(11)
O2a O1a Alb 2_555 2_654 86.41(14)
O2a O1a Alb 2_555 2_664 119.2(3)
O2a O1a O2b 2_555 1_565 45.8(3)
O2a O1a O2b 2_555 2_554 109.56(12)
O2a O1a O2b 2_555 3_555 72.9(2)
O2a O1a O2b 2_555 4_664 146.5(3)
O2a O1a O2b 2_555 6_564 146.47(12)
O2a O1a O1b 2_555 2_554 116.98(12)
O2a O1a O1b 2_555 2_654 56.95(15)
O2a O1a O1b 2_555 2_664 95.3(3)
O2a O1a K 2_555 1_555 85.32(15)
O2a O1a K 2_555 1_565 123.7(3)
O2a O1a K 2_555 1_665 63.66(11)
O2a O1a O2a 3_555 4_665 125.70(18)
O2a O1a O2a 3_555 5_665 63.6(3)
O2a O1a O2a 3_555 6_565 111.81(15)
O2a O1a Sib 3_555 2_554 81.51(6)
O2a O1a Sib 3_555 2_654 140.5(2)
O2a O1a Sib 3_555 2_664 117.92(14)
O2a O1a Alb 3_555 1_555 142.53(8)
O2a O1a Alb 3_555 2_654 89.8(2)
O2a O1a Alb 3_555 2_664 72.66(14)
O2a O1a O2b 3_555 1_565 144.13(13)
O2a O1a O2b 3_555 2_554 70.9(2)
O2a O1a O2b 3_555 3_555 104.00(7)
O2a O1a O2b 3_555 5_665 144.1(3)
O2a O1a O1b 3_555 2_554 54.86(6)
O2a O1a O1b 3_555 2_654 117.3(2)
O2a O1a O1b 3_555 2_664 96.74(16)
O2a O1a K 3_555 1_555 82.7(2)
O2a O1a K 3_555 1_565 62.10(16)
O2a O1a K 3_555 1_665 124.46(6)
O2a O1a O2a 4_665 5_665 167.9(4)
O2a O1a O2a 4_665 6_565 60.8(3)
O2a O1a Sib 4_665 1_554 144.27(19)
O2a O1a Sib 4_665 2_554 73.10(17)
O2a O1a Sib 4_665 2_654 91.8(3)
O2a O1a Alb 4_665 2_554 119.19(17)
O2a O1a Alb 4_665 2_654 143.2(3)
O2a O1a Alb 4_665 2_664 86.41(15)
O2a O1a O2b 4_665 2_554 146.5(3)
O2a O1a O2b 4_665 3_555 45.79(18)
O2a O1a O2b 4_665 4_664 109.56(19)
O2a O1a O2b 4_665 5_665 72.9(4)
O2a O1a O2b 4_665 6_564 146.5(3)
O2a O1a O1b 4_665 2_554 95.26(18)
O2a O1a O1b 4_665 2_654 117.0(3)
O2a O1a O1b 4_665 2_664 56.95(16)
O2a O1a K 4_665 1_555 123.7(3)
O2a O1a K 4_665 1_565 63.66(16)
O2a O1a K 4_665 1_665 85.32(18)
O2a O1a O2a 5_665 6_565 125.69(19)
O2a O1a Sib 5_665 2_554 117.92(17)
O2a O1a Sib 5_665 2_654 81.50(15)
O2a O1a Sib 5_665 2_664 140.5(3)
O2a O1a Alb 5_665 1_555 142.5(2)
O2a O1a Alb 5_665 2_554 72.66(17)
O2a O1a Alb 5_665 2_664 89.8(3)
O2a O1a O2b 5_665 1_565 144.1(4)
O2a O1a O2b 5_665 3_555 144.1(3)
O2a O1a O2b 5_665 4_664 70.9(4)
O2a O1a O2b 5_665 5_665 104.00(19)
O2a O1a O1b 5_665 2_554 96.74(18)
O2a O1a O1b 5_665 2_654 54.85(15)
O2a O1a O1b 5_665 2_664 117.3(3)
O2a O1a K 5_665 1_555 62.10(15)
O2a O1a K 5_665 1_565 124.5(3)
O2a O1a K 5_665 1_665 82.69(18)
O2a O1a Sib 6_565 1_554 144.27(8)
O2a O1a Sib 6_565 2_654 73.10(15)
O2a O1a Sib 6_565 2_664 91.8(2)
O2a O1a Alb 6_565 2_554 86.41(7)
O2a O1a Alb 6_565 2_654 119.19(15)
O2a O1a Alb 6_565 2_664 143.2(2)
O2a O1a O2b 6_565 1_565 72.9(2)
O2a O1a O2b 6_565 2_554 146.47(12)
O2a O1a O2b 6_565 4_664 146.5(3)
O2a O1a O2b 6_565 5_665 45.8(2)
O2a O1a O2b 6_565 6_564 109.56(8)
O2a O1a O1b 6_565 2_554 56.95(7)
O2a O1a O1b 6_565 2_654 95.25(17)
O2a O1a O1b 6_565 2_664 117.0(2)
O2a O1a K 6_565 1_555 63.66(17)
O2a O1a K 6_565 1_565 85.3(2)
O2a O1a K 6_565 1_665 123.73(7)
Sib O1a Sib 1_554 2_554 117.29(3)
Sib O1a Sib 1_554 2_654 117.29(3)
Sib O1a Sib 1_554 2_664 117.29(3)
Sib O1a Alb 1_554 1_555 180.00(5)
Sib O1a Alb 1_554 2_554 59.78(2)
Sib O1a Alb 1_554 2_654 59.78(2)
Sib O1a Alb 1_554 2_664 59.78(2)
Sib O1a O2b 1_554 1_565 141.47(13)
Sib O1a O2b 1_554 3_555 141.47(8)
Sib O1a O2b 1_554 5_665 141.47(19)
Sib O1a O1b 1_554 2_554 90.00(3)
Sib O1a O1b 1_554 2_654 90.00(3)
Sib O1a O1b 1_554 2_664 90.00(3)
Sib O1a K 1_554 1_555 89.29(2)
Sib O1a K 1_554 1_565 89.29(2)
Sib O1a K 1_554 1_665 89.29(2)
Sib O1a Sib 2_554 2_654 100.645(12)
Sib O1a Sib 2_554 2_664 100.647(11)
Sib O1a Alb 2_554 1_555 62.71(2)
Sib O1a Alb 2_554 2_554 57.509(19)
Sib O1a Alb 2_554 2_654 127.93(2)
Sib O1a Alb 2_554 2_664 127.93(2)
Sib O1a O2b 2_554 1_565 93.34(12)
Sib O1a O2b 2_554 2_554 140.35(11)
Sib O1a O2b 2_554 4_664 117.15(16)
Sib O1a O2b 2_554 5_665 75.41(17)
Sib O1a O2b 2_554 6_564 84.51(7)
Sib O1a O1b 2_554 2_654 116.381(12)
Sib O1a O1b 2_554 2_664 116.383(12)
Sib O1a K 2_554 1_555 63.980(10)
Sib O1a K 2_554 1_565 63.982(10)
Sib O1a K 2_554 1_665 153.419(12)
Sib O1a Sib 2_654 2_664 100.645(12)
Sib O1a Alb 2_654 1_555 62.71(2)
Sib O1a Alb 2_654 2_554 127.93(2)
Sib O1a Alb 2_654 2_654 57.507(19)
Sib O1a Alb 2_654 2_664 127.93(2)
Sib O1a O2b 2_654 1_565 75.4(3)
Sib O1a O2b 2_654 2_554 84.51(14)
Sib O1a O2b 2_654 3_555 93.3(2)
Sib O1a O2b 2_654 4_664 140.4(3)
Sib O1a O2b 2_654 6_564 117.14(15)
Sib O1a O1b 2_654 2_554 116.382(12)
Sib O1a O1b 2_654 2_664 116.383(12)
Sib O1a K 2_654 1_555 63.980(10)
Sib O1a K 2_654 1_565 153.420(11)
Sib O1a K 2_654 1_665 63.980(10)
Sib O1a Alb 2_664 1_555 62.71(2)
Sib O1a Alb 2_664 2_554 127.93(2)
Sib O1a Alb 2_664 2_654 127.93(2)
Sib O1a Alb 2_664 2_664 57.509(19)
Sib O1a O2b 2_664 2_554 117.1(3)
Sib O1a O2b 2_664 3_555 75.42(14)
Sib O1a O2b 2_664 4_664 84.51(15)
Sib O1a O2b 2_664 5_665 93.3(3)
Sib O1a O2b 2_664 6_564 140.4(2)
Sib O1a O1b 2_664 2_554 116.384(12)
Sib O1a O1b 2_664 2_654 116.382(12)
Sib O1a K 2_664 1_555 153.419(12)
Sib O1a K 2_664 1_565 63.982(10)
Sib O1a K 2_664 1_665 63.980(10)
Alb O1a Alb 1_555 2_554 120.22(4)
Alb O1a Alb 1_555 2_654 120.22(4)
Alb O1a Alb 1_555 2_664 120.22(4)
Alb O1a O2b 1_555 2_554 145.29(13)
Alb O1a O2b 1_555 4_664 145.29(19)
Alb O1a O2b 1_555 6_564 145.29(8)
Alb O1a O1b 1_555 2_554 90.00(3)
Alb O1a O1b 1_555 2_654 90.00(3)
Alb O1a O1b 1_555 2_664 90.00(3)
Alb O1a K 1_555 1_555 90.71(3)
Alb O1a K 1_555 1_565 90.71(3)
Alb O1a K 1_555 1_665 90.71(3)
Alb O1a Alb 2_554 2_654 96.890(12)
Alb O1a Alb 2_554 2_664 96.891(12)
Alb O1a O2b 2_554 1_565 143.05(12)
Alb O1a O2b 2_554 2_554 88.19(10)
Alb O1a O2b 2_554 3_555 83.37(6)
Alb O1a O2b 2_554 4_664 70.33(16)
Alb O1a O2b 2_554 5_665 119.84(17)
Alb O1a O1b 2_554 2_654 115.596(13)
Alb O1a O1b 2_554 2_664 115.598(13)
Alb O1a K 2_554 1_555 64.009(11)
Alb O1a K 2_554 1_565 64.011(11)
Alb O1a K 2_554 1_665 149.072(12)
Alb O1a Alb 2_654 2_664 96.890(12)
Alb O1a O2b 2_654 1_565 119.8(3)
Alb O1a O2b 2_654 3_555 143.1(2)
Alb O1a O2b 2_654 4_664 88.2(3)
Alb O1a O2b 2_654 5_665 83.36(15)
Alb O1a O2b 2_654 6_564 70.33(14)
Alb O1a O1b 2_654 2_554 115.597(13)
Alb O1a O1b 2_654 2_664 115.597(13)
Alb O1a K 2_654 1_555 64.009(11)
Alb O1a K 2_654 1_565 149.073(11)
Alb O1a K 2_654 1_665 64.009(11)
Alb O1a O2b 2_664 1_565 83.37(13)
Alb O1a O2b 2_664 2_554 70.3(2)
Alb O1a O2b 2_664 3_555 119.84(14)
Alb O1a O2b 2_664 5_665 143.1(3)
Alb O1a O2b 2_664 6_564 88.2(2)
Alb O1a O1b 2_664 2_554 115.598(13)
Alb O1a O1b 2_664 2_654 115.597(13)
Alb O1a K 2_664 1_555 149.072(12)
Alb O1a K 2_664 1_565 64.011(11)
Alb O1a K 2_664 1_665 64.009(11)
O2b O1a O2b 1_565 2_554 125.6(3)
O2b O1a O2b 1_565 3_555 65.29(12)
O2b O1a O2b 1_565 4_664 111.77(17)
O2b O1a O2b 1_565 5_665 65.3(4)
O2b O1a O2b 1_565 6_564 167.4(2)
O2b O1a O1b 1_565 2_554 117.98(12)
O2b O1a O1b 1_565 2_654 96.9(3)
O2b O1a O1b 1_565 2_664 53.89(14)
O2b O1a K 1_565 1_555 126.8(3)
O2b O1a K 1_565 1_565 83.65(14)
O2b O1a K 1_565 1_665 62.64(12)
O2b O1a O2b 2_554 3_555 167.4(2)
O2b O1a O2b 2_554 4_664 59.1(3)
O2b O1a O2b 2_554 5_665 111.77(18)
O2b O1a O2b 2_554 6_564 59.09(11)
O2b O1a O1b 2_554 2_554 116.25(11)
O2b O1a O1b 2_554 2_654 57.88(15)
O2b O1a O1b 2_554 2_664 95.1(3)
O2b O1a K 2_554 1_555 84.29(15)
O2b O1a K 2_554 1_565 121.4(3)
O2b O1a K 2_554 1_665 63.10(11)
O2b O1a O2b 3_555 4_664 125.62(18)
O2b O1a O2b 3_555 5_665 65.3(3)
O2b O1a O2b 3_555 6_564 111.77(15)
O2b O1a O1b 3_555 2_554 53.89(6)
O2b O1a O1b 3_555 2_654 118.0(2)
O2b O1a O1b 3_555 2_664 96.90(16)
O2b O1a K 3_555 1_555 83.7(2)
O2b O1a K 3_555 1_565 62.64(16)
O2b O1a K 3_555 1_665 126.80(7)
O2b O1a O2b 4_664 5_665 167.4(4)
O2b O1a O2b 4_664 6_564 59.1(3)
O2b O1a O1b 4_664 2_554 95.12(17)
O2b O1a O1b 4_664 2_654 116.3(3)
O2b O1a O1b 4_664 2_664 57.88(15)
O2b O1a K 4_664 1_555 121.4(3)
O2b O1a K 4_664 1_565 63.10(15)
O2b O1a K 4_664 1_665 84.29(17)
O2b O1a O2b 5_665 6_564 125.6(2)
O2b O1a O1b 5_665 2_554 96.90(18)
O2b O1a O1b 5_665 2_654 53.88(15)
O2b O1a O1b 5_665 2_664 118.0(3)
O2b O1a K 5_665 1_555 62.64(15)
O2b O1a K 5_665 1_565 126.8(3)
O2b O1a K 5_665 1_665 83.65(18)
O2b O1a O1b 6_564 2_554 57.88(7)
O2b O1a O1b 6_564 2_654 95.12(16)
O2b O1a O1b 6_564 2_664 116.3(2)
O2b O1a K 6_564 1_555 63.10(16)
O2b O1a K 6_564 1_565 84.3(2)
O2b O1a K 6_564 1_665 121.43(7)
O1b O1a O1b 2_554 2_654 119.999(5)
O1b O1a O1b 2_554 2_664 120.000(4)
O1b O1a K 2_554 1_555 60.003(3)
O1b O1a K 2_554 1_565 60.003(3)
O1b O1a K 2_554 1_665 179.296(7)
O1b O1a O1b 2_654 2_664 120.000(5)
O1b O1a K 2_654 1_555 60.002(3)
O1b O1a K 2_654 1_565 179.294(5)
O1b O1a K 2_654 1_665 60.003(3)
O1b O1a K 2_664 1_555 179.292(7)
O1b O1a K 2_664 1_565 60.003(3)
O1b O1a K 2_664 1_665 60.003(3)
K O1a K 1_555 1_565 119.985(5)
K O1a K 1_555 1_665 119.984(4)
K O1a K 1_565 1_665 119.985(5)
Sia Sib Sia 2_555 2_655 120.001(5)
Sia Sib Sia 2_555 2_665 120.000(4)
Sia Sib Ala 2_555 1_556 90.00(6)
Sia Sib O2a 2_555 1_566 135.6(2)
Sia Sib O2a 2_555 5_666 100.6(4)
Sia Sib O1a 2_555 1_556 90.00(3)
Sia Sib O1a 2_555 2_655 116.382(12)
Sia Sib O1a 2_555 2_665 116.382(12)
Sia Sib Alb 2_555 1_555 90.00(3)
Sia Sib Alb 2_555 2_655 118.328(10)
Sia Sib Alb 2_555 2_665 118.328(9)
Sia Sib O2b 2_555 2_555 136.8(3)
Sia Sib O2b 2_555 4_665 98.5(4)
Sia Sib O1b 2_555 1_555 90.00(4)
Sia Sib K 2_555 2_555 63.761(9)
Sia Sib K 2_555 2_565 63.761(9)
Sia Sib K 2_555 2_665 152.158(10)
Sia Sib Sia 2_655 2_665 119.999(5)
Sia Sib Ala 2_655 1_556 90.00(6)
Sia Sib O2a 2_655 1_566 100.6(5)
Sia Sib O2a 2_655 3_556 135.6(4)
Sia Sib O1a 2_655 1_556 90.00(3)
Sia Sib O1a 2_655 2_555 116.383(12)
Sia Sib O1a 2_655 2_665 116.382(12)
Sia Sib Alb 2_655 1_555 90.00(3)
Sia Sib Alb 2_655 2_555 118.328(10)
Sia Sib Alb 2_655 2_665 118.326(10)
Sia Sib O2b 2_655 4_665 136.8(6)
Sia Sib O2b 2_655 6_565 98.5(3)
Sia Sib O1b 2_655 1_555 90.00(4)
Sia Sib K 2_655 2_555 63.761(9)
Sia Sib K 2_655 2_565 152.158(9)
Sia Sib K 2_655 2_665 63.761(9)
Sia Sib Ala 2_665 1_556 90.00(6)
Sia Sib O2a 2_665 3_556 100.6(3)
Sia Sib O2a 2_665 5_666 135.6(6)
Sia Sib O1a 2_665 1_556 90.00(3)
Sia Sib O1a 2_665 2_555 116.382(12)
Sia Sib O1a 2_665 2_655 116.382(12)
Sia Sib Alb 2_665 1_555 90.00(3)
Sia Sib Alb 2_665 2_555 118.328(9)
Sia Sib Alb 2_665 2_655 118.326(10)
Sia Sib O2b 2_665 2_555 98.5(5)
Sia Sib O2b 2_665 6_565 136.8(4)
Sia Sib O1b 2_665 1_555 90.00(4)
Sia Sib K 2_665 2_555 152.158(10)
Sia Sib K 2_665 2_565 63.761(9)
Sia Sib K 2_665 2_665 63.760(9)
Ala Sib O2a 1_556 1_566 71.6(4)
Ala Sib O2a 1_556 3_556 71.6(2)
Ala Sib O2a 1_556 5_666 71.6(6)
Ala Sib O1a 1_556 2_555 117.29(7)
Ala Sib O1a 1_556 2_655 117.29(7)
Ala Sib O1a 1_556 2_665 117.29(7)
Ala Sib Alb 1_556 1_555 180.00(9)
Ala Sib Alb 1_556 2_555 71.62(6)
Ala Sib Alb 1_556 2_655 71.63(6)
Ala Sib Alb 1_556 2_665 71.63(6)
Ala Sib O2b 1_556 2_555 69.8(4)
Ala Sib O2b 1_556 4_665 69.8(7)
Ala Sib O2b 1_556 6_565 69.8(2)
Ala Sib O1b 1_556 1_555 180.00(11)
Ala Sib K 1_556 2_555 117.84(6)
Ala Sib K 1_556 2_565 117.84(6)
Ala Sib K 1_556 2_665 117.84(6)
O2a Sib O2a 1_566 3_556 110.5(3)
O2a Sib O2a 1_566 5_666 110.5(8)
O2a Sib O1a 1_566 1_556 71.6(3)
O2a Sib O1a 1_566 2_555 141.3(2)
O2a Sib O1a 1_566 2_655 107.9(4)
O2a Sib O1a 1_566 2_665 49.2(3)
O2a Sib Alb 1_566 1_555 108.4(2)
O2a Sib Alb 1_566 2_555 125.4(2)
O2a Sib Alb 1_566 2_655 94.3(4)
O2a Sib O2b 1_566 2_555 74.8(7)
O2a Sib O2b 1_566 6_565 136.6(5)
O2a Sib O1b 1_566 1_555 108.4(3)
O2a Sib K 1_566 2_555 160.3(4)
O2a Sib K 1_566 2_565 89.2(3)
O2a Sib K 1_566 2_665 61.0(2)
O2a Sib O2a 3_556 5_666 110.5(7)
O2a Sib O1a 3_556 1_556 71.60(13)
O2a Sib O1a 3_556 2_555 49.21(12)
O2a Sib O1a 3_556 2_655 141.3(3)
O2a Sib O1a 3_556 2_665 107.9(2)
O2a Sib Alb 3_556 1_555 108.40(13)
O2a Sib Alb 3_556 2_655 125.4(4)
O2a Sib Alb 3_556 2_665 94.3(2)
O2a Sib O2b 3_556 2_555 136.6(5)
O2a Sib O2b 3_556 4_665 74.8(5)
O2a Sib O1b 3_556 1_555 108.39(17)
O2a Sib K 3_556 2_555 89.2(3)
O2a Sib K 3_556 2_565 61.0(2)
O2a Sib K 3_556 2_665 160.27(12)
O2a Sib O1a 5_666 1_556 71.6(4)
O2a Sib O1a 5_666 2_555 107.9(4)
O2a Sib O1a 5_666 2_655 49.2(3)
O2a Sib O1a 5_666 2_665 141.3(5)
O2a Sib Alb 5_666 1_555 108.4(4)
O2a Sib Alb 5_666 2_555 94.3(4)
O2a Sib Alb 5_666 2_665 125.4(6)
O2a Sib O2b 5_666 4_665 136.6(10)
O2a Sib O2b 5_666 6_565 74.9(5)
O2a Sib O1b 5_666 1_555 108.4(5)
O2a Sib K 5_666 2_555 61.0(3)
O2a Sib K 5_666 2_565 160.3(5)
O2a Sib K 5_666 2_665 89.2(4)
O1a Sib O1a 1_556 2_555 117.29(3)
O1a Sib O1a 1_556 2_655 117.29(3)
O1a Sib O1a 1_556 2_665 117.29(3)
O1a Sib Alb 1_556 1_555 180.00(5)
O1a Sib Alb 1_556 2_555 71.62(2)
O1a Sib Alb 1_556 2_655 71.63(2)
O1a Sib Alb 1_556 2_665 71.62(2)
O1a Sib O2b 1_556 2_555 69.8(3)
O1a Sib O2b 1_556 4_665 69.8(4)
O1a Sib O2b 1_556 6_565 69.79(15)
O1a Sib O1b 1_556 1_555 180.00(7)
O1a Sib K 1_556 2_555 117.84(3)
O1a Sib K 1_556 2_565 117.84(3)
O1a Sib K 1_556 2_665 117.84(3)
O1a Sib O1a 2_555 2_655 100.646(12)
O1a Sib O1a 2_555 2_665 100.645(11)
O1a Sib Alb 2_555 1_555 62.71(2)
O1a Sib Alb 2_555 2_555 45.662(16)
O1a Sib Alb 2_555 2_655 124.488(17)
O1a Sib Alb 2_555 2_665 124.487(17)
O1a Sib O2b 2_555 2_555 143.7(2)
O1a Sib O2b 2_555 4_665 106.8(4)
O1a Sib O2b 2_555 6_565 51.66(14)
O1a Sib O1b 2_555 1_555 62.71(4)
O1a Sib K 2_555 2_555 52.625(10)
O1a Sib K 2_555 2_565 52.625(10)
O1a Sib K 2_555 2_665 124.871(11)
O1a Sib O1a 2_655 2_665 100.646(12)
O1a Sib Alb 2_655 1_555 62.71(2)
O1a Sib Alb 2_655 2_555 124.487(17)
O1a Sib Alb 2_655 2_655 45.662(16)
O1a Sib Alb 2_655 2_665 124.487(17)
O1a Sib O2b 2_655 2_555 51.7(3)
O1a Sib O2b 2_655 4_665 143.7(6)
O1a Sib O2b 2_655 6_565 106.8(3)
O1a Sib O1b 2_655 1_555 62.71(4)
O1a Sib K 2_655 2_555 52.625(10)
O1a Sib K 2_655 2_565 124.871(10)
O1a Sib K 2_655 2_665 52.625(10)
O1a Sib Alb 2_665 1_555 62.71(2)
O1a Sib Alb 2_665 2_555 124.487(17)
O1a Sib Alb 2_665 2_655 124.487(17)
O1a Sib Alb 2_665 2_665 45.662(16)
O1a Sib O2b 2_665 2_555 106.8(4)
O1a Sib O2b 2_665 4_665 51.7(4)
O1a Sib O2b 2_665 6_565 143.7(4)
O1a Sib O1b 2_665 1_555 62.71(4)
O1a Sib K 2_665 2_555 124.871(11)
O1a Sib K 2_665 2_565 52.624(10)
O1a Sib K 2_665 2_665 52.625(10)
Alb Sib Alb 1_555 2_555 108.38(3)
Alb Sib Alb 1_555 2_655 108.37(3)
Alb Sib Alb 1_555 2_665 108.37(3)
Alb Sib O2b 1_555 2_555 110.2(2)
Alb Sib O2b 1_555 4_665 110.2(4)
Alb Sib O2b 1_555 6_565 110.21(15)
Alb Sib K 1_555 2_555 62.158(19)
Alb Sib K 1_555 2_565 62.158(19)
Alb Sib K 1_555 2_665 62.158(19)
Alb Sib Alb 2_555 2_655 110.545(9)
Alb Sib Alb 2_555 2_665 110.545(9)
Alb Sib O2b 2_555 2_555 125.7(2)
Alb Sib O2b 2_555 4_665 91.8(4)
Alb Sib O1b 2_555 1_555 108.38(5)
Alb Sib K 2_555 2_555 74.196(13)
Alb Sib K 2_555 2_565 74.196(13)
Alb Sib K 2_555 2_665 170.533(14)
Alb Sib Alb 2_655 2_665 110.544(9)
Alb Sib O2b 2_655 4_665 125.7(6)
Alb Sib O2b 2_655 6_565 91.8(3)
Alb Sib O1b 2_655 1_555 108.38(5)
Alb Sib K 2_655 2_555 74.196(12)
Alb Sib K 2_655 2_565 170.533(13)
Alb Sib K 2_655 2_665 74.196(12)
Alb Sib O2b 2_665 2_555 91.8(5)
Alb Sib O2b 2_665 6_565 125.7(4)
Alb Sib O1b 2_665 1_555 108.37(5)
Alb Sib K 2_665 2_555 170.532(14)
Alb Sib K 2_665 2_565 74.196(13)
Alb Sib K 2_665 2_665 74.195(13)
O2b Sib O2b 2_555 4_665 108.7(9)
O2b Sib O2b 2_555 6_565 108.7(3)
O2b Sib O1b 2_555 1_555 110.2(3)
O2b Sib K 2_555 2_555 91.8(3)
O2b Sib K 2_555 2_565 159.4(4)
O2b Sib K 2_555 2_665 61.1(2)
O2b Sib O2b 4_665 6_565 108.7(8)
O2b Sib O1b 4_665 1_555 110.2(5)
O2b Sib K 4_665 2_555 159.4(6)
O2b Sib K 4_665 2_565 61.1(4)
O2b Sib K 4_665 2_665 91.8(4)
O2b Sib O1b 6_565 1_555 110.21(19)
O2b Sib K 6_565 2_555 61.1(3)
O2b Sib K 6_565 2_565 91.8(4)
O2b Sib K 6_565 2_665 159.41(14)
O1b Sib K 1_555 2_555 62.16(4)
O1b Sib K 1_555 2_565 62.16(4)
O1b Sib K 1_555 2_665 62.16(4)
K Sib K 2_555 2_565 99.952(9)
K Sib K 2_555 2_665 99.952(8)
K Sib K 2_565 2_665 99.951(9)
Sia Alb Ala 1_555 2_555 90.00(6)
Sia Alb Ala 1_555 2_655 90.00(6)
Sia Alb Ala 1_555 2_665 90.00(6)
Sia Alb O2a 1_555 2_555 73.8(4)
Sia Alb O2a 1_555 4_665 73.8(7)
Sia Alb O2a 1_555 6_565 73.8(3)
Sia Alb O1a 1_555 2_555 120.22(7)
Sia Alb O1a 1_555 2_655 120.22(7)
Sia Alb O1a 1_555 2_665 120.22(7)
Sia Alb Sib 1_555 1_555 180.00(9)
Sia Alb Sib 1_555 2_554 71.62(6)
Sia Alb Sib 1_555 2_654 71.63(6)
Sia Alb Sib 1_555 2_664 71.63(6)
Sia Alb O2b 1_555 1_565 75.3(4)
Sia Alb O2b 1_555 3_555 75.3(2)
Sia Alb O2b 1_555 5_665 75.3(7)
Sia Alb O1b 1_555 1_555 180.00(11)
Sia Alb K 1_555 2_555 119.69(6)
Sia Alb K 1_555 2_565 119.69(6)
Sia Alb K 1_555 2_665 119.69(6)
Ala Alb Ala 2_555 2_655 120.001(5)
Ala Alb Ala 2_555 2_665 120.000(4)
Ala Alb O2a 2_555 2_555 138.3(3)
Ala Alb O2a 2_555 4_665 98.7(4)
Ala Alb O1a 2_555 1_555 90.00(3)
Ala Alb O1a 2_555 2_655 115.598(13)
Ala Alb O1a 2_555 2_665 115.598(13)
Ala Alb Sib 2_555 1_555 90.00(3)
Ala Alb Sib 2_555 2_654 118.327(10)
Ala Alb Sib 2_555 2_664 118.327(9)
Ala Alb O2b 2_555 1_565 136.8(3)
Ala Alb O2b 2_555 5_665 100.8(4)
Ala Alb O1b 2_555 1_555 90.00(4)
Ala Alb K 2_555 2_555 64.257(9)
Ala Alb K 2_555 2_565 64.257(9)
Ala Alb K 2_555 2_665 150.311(11)
Ala Alb Ala 2_655 2_665 119.999(5)
Ala Alb O2a 2_655 4_665 138.3(6)
Ala Alb O2a 2_655 6_565 98.7(3)
Ala Alb O1a 2_655 1_555 90.00(3)
Ala Alb O1a 2_655 2_555 115.599(13)
Ala Alb O1a 2_655 2_665 115.598(13)
Ala Alb Sib 2_655 1_555 90.00(3)
Ala Alb Sib 2_655 2_554 118.327(10)
Ala Alb Sib 2_655 2_664 118.326(10)
Ala Alb O2b 2_655 1_565 100.8(5)
Ala Alb O2b 2_655 3_555 136.8(4)
Ala Alb O1b 2_655 1_555 90.00(4)
Ala Alb K 2_655 2_555 64.257(9)
Ala Alb K 2_655 2_565 150.311(10)
Ala Alb K 2_655 2_665 64.257(9)
Ala Alb O2a 2_665 2_555 98.7(5)
Ala Alb O2a 2_665 6_565 138.3(4)
Ala Alb O1a 2_665 1_555 90.00(3)
Ala Alb O1a 2_665 2_555 115.598(13)
Ala Alb O1a 2_665 2_655 115.598(13)
Ala Alb Sib 2_665 1_555 90.00(3)
Ala Alb Sib 2_665 2_554 118.327(9)
Ala Alb Sib 2_665 2_654 118.326(10)
Ala Alb O2b 2_665 3_555 100.8(3)
Ala Alb O2b 2_665 5_665 136.8(6)
Ala Alb O1b 2_665 1_555 90.00(4)
Ala Alb K 2_665 2_555 150.310(11)
Ala Alb K 2_665 2_565 64.257(9)
Ala Alb K 2_665 2_665 64.256(9)
O2a Alb O2a 2_555 4_665 112.6(9)
O2a Alb O2a 2_555 6_565 112.6(3)
O2a Alb O1a 2_555 1_555 73.8(3)
O2a Alb O1a 2_555 2_555 141.7(3)
O2a Alb O1a 2_555 2_655 50.6(3)
O2a Alb O1a 2_555 2_665 105.7(5)
O2a Alb Sib 2_555 1_555 106.2(3)
O2a Alb Sib 2_555 2_554 128.3(3)
O2a Alb Sib 2_555 2_664 93.2(5)
O2a Alb O2b 2_555 1_565 76.7(7)
O2a Alb O2b 2_555 3_555 143.3(5)
O2a Alb O1b 2_555 1_555 106.2(3)
O2a Alb K 2_555 2_555 90.4(3)
O2a Alb K 2_555 2_565 156.5(5)
O2a Alb K 2_555 2_665 59.3(3)
O2a Alb O2a 4_665 6_565 112.6(8)
O2a Alb O1a 4_665 1_555 73.8(4)
O2a Alb O1a 4_665 2_555 105.7(4)
O2a Alb O1a 4_665 2_655 141.7(6)
O2a Alb O1a 4_665 2_665 50.6(4)
O2a Alb Sib 4_665 1_555 106.2(4)
O2a Alb Sib 4_665 2_554 93.2(4)
O2a Alb Sib 4_665 2_654 128.3(6)
O2a Alb O2b 4_665 3_555 76.7(5)
O2a Alb O2b 4_665 5_665 143.3(11)
O2a Alb O1b 4_665 1_555 106.2(5)
O2a Alb K 4_665 2_555 156.5(6)
O2a Alb K 4_665 2_565 59.3(4)
O2a Alb K 4_665 2_665 90.4(4)
O2a Alb O1a 6_565 1_555 73.83(16)
O2a Alb O1a 6_565 2_555 50.60(15)
O2a Alb O1a 6_565 2_655 105.7(3)
O2a Alb O1a 6_565 2_665 141.7(4)
O2a Alb Sib 6_565 1_555 106.17(15)
O2a Alb Sib 6_565 2_654 93.2(3)
O2a Alb Sib 6_565 2_664 128.3(4)
O2a Alb O2b 6_565 1_565 143.3(6)
O2a Alb O2b 6_565 5_665 76.7(5)
O2a Alb O1b 6_565 1_555 106.17(18)
O2a Alb K 6_565 2_555 59.3(3)
O2a Alb K 6_565 2_565 90.4(4)
O2a Alb K 6_565 2_665 156.49(15)
O1a Alb O1a 1_555 2_555 120.22(4)
O1a Alb O1a 1_555 2_655 120.22(4)
O1a Alb O1a 1_555 2_665 120.22(4)
O1a Alb Sib 1_555 1_555 180.00(5)
O1a Alb Sib 1_555 2_554 71.62(3)
O1a Alb Sib 1_555 2_654 71.63(3)
O1a Alb Sib 1_555 2_664 71.62(3)
O1a Alb O2b 1_555 1_565 75.3(3)
O1a Alb O2b 1_555 3_555 75.32(14)
O1a Alb O2b 1_555 5_665 75.3(4)
O1a Alb O1b 1_555 1_555 180.00(7)
O1a Alb K 1_555 2_555 119.69(3)
O1a Alb K 1_555 2_565 119.69(3)
O1a Alb K 1_555 2_665 119.69(3)
O1a Alb O1a 2_555 2_655 96.891(12)
O1a Alb O1a 2_555 2_665 96.890(12)
O1a Alb Sib 2_555 1_555 59.78(2)
O1a Alb Sib 2_555 2_554 48.596(17)
O1a Alb Sib 2_555 2_654 124.659(18)
O1a Alb Sib 2_555 2_664 124.659(17)
O1a Alb O2b 2_555 1_565 139.2(2)
O1a Alb O2b 2_555 3_555 48.44(12)
O1a Alb O2b 2_555 5_665 106.8(4)
O1a Alb O1b 2_555 1_555 59.78(3)
O1a Alb K 2_555 2_555 51.345(10)
O1a Alb K 2_555 2_565 51.345(10)
O1a Alb K 2_555 2_665 120.088(11)
O1a Alb O1a 2_655 2_665 96.891(12)
O1a Alb Sib 2_655 1_555 59.78(2)
O1a Alb Sib 2_655 2_554 124.659(18)
O1a Alb Sib 2_655 2_654 48.596(17)
O1a Alb Sib 2_655 2_664 124.658(18)
O1a Alb O2b 2_655 1_565 106.8(4)
O1a Alb O2b 2_655 3_555 139.2(3)
O1a Alb O2b 2_655 5_665 48.4(3)
O1a Alb O1b 2_655 1_555 59.78(3)
O1a Alb K 2_655 2_555 51.344(10)
O1a Alb K 2_655 2_565 120.088(11)
O1a Alb K 2_655 2_665 51.345(10)
O1a Alb Sib 2_665 1_555 59.78(2)
O1a Alb Sib 2_665 2_554 124.658(17)
O1a Alb Sib 2_665 2_654 124.659(18)
O1a Alb Sib 2_665 2_664 48.596(17)
O1a Alb O2b 2_665 1_565 48.4(3)
O1a Alb O2b 2_665 3_555 106.8(2)
O1a Alb O2b 2_665 5_665 139.2(5)
O1a Alb O1b 2_665 1_555 59.78(3)
O1a Alb K 2_665 2_555 120.088(11)
O1a Alb K 2_665 2_565 51.344(10)
O1a Alb K 2_665 2_665 51.345(10)
Sib Alb Sib 1_555 2_554 108.38(3)
Sib Alb Sib 1_555 2_654 108.37(3)
Sib Alb Sib 1_555 2_664 108.37(3)
Sib Alb O2b 1_555 1_565 104.7(3)
Sib Alb O2b 1_555 3_555 104.68(13)
Sib Alb O2b 1_555 5_665 104.7(4)
Sib Alb K 1_555 2_555 60.309(19)
Sib Alb K 1_555 2_565 60.309(19)
Sib Alb K 1_555 2_665 60.309(19)
Sib Alb Sib 2_554 2_654 110.545(9)
Sib Alb Sib 2_554 2_664 110.545(9)
Sib Alb O2b 2_554 1_565 127.7(3)
Sib Alb O2b 2_554 5_665 95.6(4)
Sib Alb O1b 2_554 1_555 108.38(4)
Sib Alb K 2_554 2_555 75.163(13)
Sib Alb K 2_554 2_565 75.164(13)
Sib Alb K 2_554 2_665 168.684(14)
Sib Alb Sib 2_654 2_664 110.544(9)
Sib Alb O2b 2_654 1_565 95.6(5)
Sib Alb O2b 2_654 3_555 127.7(4)
Sib Alb O1b 2_654 1_555 108.38(4)
Sib Alb K 2_654 2_555 75.164(13)
Sib Alb K 2_654 2_565 168.684(13)
Sib Alb K 2_654 2_665 75.163(13)
Sib Alb O2b 2_664 3_555 95.6(2)
Sib Alb O2b 2_664 5_665 127.7(6)
Sib Alb O1b 2_664 1_555 108.37(4)
Sib Alb K 2_664 2_555 168.684(14)
Sib Alb K 2_664 2_565 75.163(13)
Sib Alb K 2_664 2_665 75.162(13)
O2b Alb O2b 1_565 3_555 113.8(3)
O2b Alb O2b 1_565 5_665 113.8(9)
O2b Alb O1b 1_565 1_555 104.7(3)
O2b Alb K 1_565 2_555 157.0(4)
O2b Alb K 1_565 2_565 87.9(3)
O2b Alb K 1_565 2_665 59.5(2)
O2b Alb O2b 3_555 5_665 113.8(7)
O2b Alb O1b 3_555 1_555 104.68(16)
O2b Alb K 3_555 2_555 87.9(3)
O2b Alb K 3_555 2_565 59.5(2)
O2b Alb K 3_555 2_665 157.03(13)
O2b Alb O1b 5_665 1_555 104.7(5)
O2b Alb K 5_665 2_555 59.5(3)
O2b Alb K 5_665 2_565 157.0(5)
O2b Alb K 5_665 2_665 87.9(4)
O1b Alb K 1_555 2_555 60.31(3)
O1b Alb K 1_555 2_565 60.31(3)
O1b Alb K 1_555 2_665 60.31(3)
K Alb K 2_555 2_565 97.585(9)
K Alb K 2_555 2_665 97.585(9)
K Alb K 2_565 2_665 97.584(9)
Sia O2b Ala 1_545 2_655 142.0(4)
Sia O2b O2a 1_545 2_545 49.2(5)
Sia O2b O2a 1_545 2_555 127.2(6)
Sia O2b O2a 1_545 4_655 63.7(6)
Sia O2b O2a 1_545 6_665 157.3(4)
Sia O2b O1a 1_545 2_655 132.4(2)
Sia O2b Sib 1_545 2_654 125.1(4)
Sia O2b O2b 1_545 3_655 159.2(5)
Sia O2b O2b 1_545 5_665 109.1(6)
Sia O2b O1b 1_545 1_545 70.9(2)
Sia O2b O1b 1_545 2_654 99.7(3)
Sia O2b K 1_545 1_655 87.6(2)
Sia O2b K 1_545 2_655 114.5(2)
Ala O2b O2a 2_655 2_545 162.6(8)
Ala O2b O2a 2_655 4_655 78.5(6)
Ala O2b O2a 2_655 6_555 128.7(5)
Ala O2b O2a 2_655 6_665 55.0(4)
Ala O2b O1a 2_655 1_545 132.6(4)
Ala O2b Alb 2_655 1_545 130.0(4)
Ala O2b O2b 2_655 3_545 109.3(5)
Ala O2b O2b 2_655 5_655 161.1(7)
Ala O2b O1b 2_655 1_545 103.2(4)
Ala O2b O1b 2_655 2_654 70.4(4)
Ala O2b K 2_655 1_655 117.7(4)
Ala O2b K 2_655 2_655 93.6(4)
O2a O2b O2a 2_545 2_555 176.0(8)
O2a O2b O2a 2_545 4_655 108.6(10)
O2a O2b O2a 2_545 6_555 56.0(4)
O2a O2b O2a 2_545 6_665 120.0(7)
O2a O2b O1a 2_545 1_545 64.6(4)
O2a O2b O1a 2_545 2_655 124.4(6)
O2a O2b Sib 2_545 2_654 158.8(8)
O2a O2b Alb 2_545 1_545 48.2(5)
O2a O2b O2b 2_545 3_545 76.5(5)
O2a O2b O2b 2_545 3_655 143.4(8)
O2a O2b O2b 2_545 5_665 156.6(9)
O2a O2b O1b 2_545 1_545 65.2(4)
O2a O2b O1b 2_545 2_654 125.5(6)
O2a O2b K 2_545 1_655 69.7(4)
O2a O2b K 2_545 2_655 69.8(4)
O2a O2b O2a 2_555 4_655 67.4(8)
O2a O2b O2a 2_555 6_555 120.0(5)
O2a O2b O2a 2_555 6_665 64.0(4)
O2a O2b O1a 2_555 1_545 113.4(4)
O2a O2b O1a 2_555 2_655 56.0(3)
O2a O2b Alb 2_555 1_545 128.0(6)
O2a O2b O2b 2_555 3_545 99.6(4)
O2a O2b O2b 2_555 5_655 159.6(7)
O2a O2b O1b 2_555 1_545 112.8(4)
O2a O2b O1b 2_555 2_654 55.0(3)
O2a O2b K 2_555 1_655 112.8(4)
O2a O2b K 2_555 2_655 112.7(4)
O2a O2b O2a 4_655 6_555 52.6(6)
O2a O2b O2a 4_655 6_665 131.4(4)
O2a O2b O1a 4_655 1_545 73.1(4)
O2a O2b O1a 4_655 2_655 83.2(4)
O2a O2b Sib 4_655 2_654 78.8(6)
O2a O2b Alb 4_655 1_545 63.1(6)
O2a O2b O2b 4_655 3_655 108.0(6)
O2a O2b O2b 4_655 5_655 92.1(9)
O2a O2b O2b 4_655 5_665 48.0(7)
O2a O2b O1b 4_655 1_545 73.5(4)
O2a O2b O1b 4_655 2_654 83.0(4)
O2a O2b K 4_655 1_655 132.8(4)
O2a O2b K 4_655 2_655 132.7(4)
O2a O2b O2a 6_555 6_665 176.0(4)
O2a O2b O1a 6_555 1_545 52.10(17)
O2a O2b O1a 6_555 2_655 111.7(3)
O2a O2b Sib 6_555 2_654 127.6(5)
O2a O2b O2b 6_555 3_655 160.6(5)
O2a O2b O2b 6_555 5_665 100.6(5)
O2a O2b O1b 6_555 1_545 53.14(17)
O2a O2b O1b 6_555 2_654 112.3(3)
O2a O2b K 6_555 1_655 107.70(16)
O2a O2b K 6_555 2_655 107.67(16)
O2a O2b O1a 6_665 1_545 127.3(3)
O2a O2b O1a 6_665 2_655 70.1(2)
O2a O2b Sib 6_665 2_654 55.9(4)
O2a O2b Alb 6_665 1_545 160.1(4)
O2a O2b O2b 6_665 3_545 163.5(3)
O2a O2b O2b 6_665 5_655 136.5(6)
O2a O2b O2b 6_665 5_665 83.4(4)
O2a O2b O1b 6_665 1_545 126.3(3)
O2a O2b O1b 6_665 2_654 69.6(2)
O2a O2b K 6_665 1_655 69.7(3)
O2a O2b K 6_665 2_655 69.8(3)
O1a O2b O1a 1_545 2_655 156.26(16)
O1a O2b Sib 1_545 2_654 100.3(4)
O1a O2b Alb 1_545 1_545 66.2(2)
O1a O2b O2b 1_545 3_545 57.35(12)
O1a O2b O2b 1_545 3_655 127.9(4)
O1a O2b O2b 1_545 5_655 57.4(3)
O1a O2b O2b 1_545 5_665 102.4(4)
O1a O2b O1b 1_545 1_545 104.00(13)
O1a O2b O1b 1_545 2_654 69.16(16)
O1a O2b K 1_545 1_655 63.78(12)
O1a O2b K 1_545 2_655 133.42(12)
O1a O2b Sib 2_655 2_654 75.5(4)
O1a O2b Alb 2_655 1_545 102.4(3)
O1a O2b O2b 2_655 3_545 101.3(2)
O1a O2b O2b 2_655 3_655 60.5(3)
O1a O2b O2b 2_655 5_655 124.1(4)
O1a O2b O2b 2_655 5_665 60.5(3)
O1a O2b O1b 2_655 1_545 67.26(15)
O1a O2b O1b 2_655 2_654 109.56(19)
O1a O2b K 2_655 1_655 138.53(15)
O1a O2b K 2_655 2_655 64.05(15)
Sib O2b Alb 2_654 1_545 141.7(4)
Sib O2b O2b 2_654 3_545 108.9(4)
Sib O2b O2b 2_654 5_655 157.6(7)
Sib O2b O1b 2_654 1_545 135.4(4)
Sib O2b K 2_654 1_655 90.5(4)
Sib O2b K 2_654 2_655 120.5(4)
Alb O2b O2b 1_545 3_655 162.4(5)
Alb O2b O2b 1_545 5_665 109.5(6)
Alb O2b O1b 1_545 2_654 129.7(3)
Alb O2b K 1_545 1_655 111.9(2)
Alb O2b K 1_545 2_655 90.4(2)
O2b O2b O2b 3_545 3_655 140.1(4)
O2b O2b O2b 3_545 5_655 60.0(4)
O2b O2b O2b 3_545 5_665 80.1(5)
O2b O2b O1b 3_545 1_545 58.21(11)
O2b O2b O1b 3_545 2_654 101.6(2)
O2b O2b K 3_545 1_655 120.16(10)
O2b O2b K 3_545 2_655 120.09(10)
O2b O2b O2b 3_655 5_655 159.9(6)
O2b O2b O2b 3_655 5_665 60.0(4)
O2b O2b O1b 3_655 1_545 126.8(4)
O2b O2b O1b 3_655 2_654 59.6(3)
O2b O2b K 3_655 1_655 85.4(4)
O2b O2b K 3_655 2_655 85.4(4)
O2b O2b O2b 5_655 5_665 140.1(7)
O2b O2b O1b 5_655 1_545 58.2(3)
O2b O2b O1b 5_655 2_654 125.1(5)
O2b O2b K 5_655 1_655 80.7(3)
O2b O2b K 5_655 2_655 80.7(3)
O2b O2b O1b 5_665 1_545 102.1(4)
O2b O2b O1b 5_665 2_654 59.6(3)
O2b O2b K 5_665 1_655 123.8(4)
O2b O2b K 5_665 2_655 123.7(4)
O1b O2b O1b 1_545 2_654 156.49(16)
O1b O2b K 1_545 1_655 133.78(12)
O1b O2b K 1_545 2_655 63.00(12)
O1b O2b K 2_654 1_655 64.86(15)
O1b O2b K 2_654 2_655 138.30(15)
K O2b K 1_655 2_655 92.40(11)
Sia O1b Sia 1_555 2_555 117.29(3)
Sia O1b Sia 1_555 2_655 117.29(3)
Sia O1b Sia 1_555 2_665 117.29(3)
Sia O1b Ala 1_555 1_556 180.00(5)
Sia O1b Ala 1_555 2_555 59.78(2)
Sia O1b Ala 1_555 2_655 59.78(2)
Sia O1b Ala 1_555 2_665 59.78(2)
Sia O1b O2a 1_555 1_566 141.47(13)
Sia O1b O2a 1_555 3_556 141.47(8)
Sia O1b O2a 1_555 5_666 141.47(19)
Sia O1b O1a 1_555 2_555 90.00(3)
Sia O1b O1a 1_555 2_655 90.00(3)
Sia O1b O1a 1_555 2_665 90.00(3)
Sia O1b Sib 1_555 1_555 180.00(7)
Sia O1b O2b 1_555 2_555 144.27(13)
Sia O1b O2b 1_555 4_665 144.27(19)
Sia O1b O2b 1_555 6_565 144.27(8)
Sia O1b K 1_555 2_555 89.29(2)
Sia O1b K 1_555 2_565 89.29(2)
Sia O1b K 1_555 2_665 89.29(2)
Sia O1b Sia 2_555 2_655 100.646(12)
Sia O1b Sia 2_555 2_665 100.647(11)
Sia O1b Ala 2_555 1_556 62.71(2)
Sia O1b Ala 2_555 2_555 57.510(19)
Sia O1b Ala 2_555 2_655 127.93(2)
Sia O1b Ala 2_555 2_665 127.93(2)
Sia O1b O2a 2_555 1_566 93.35(12)
Sia O1b O2a 2_555 2_555 140.35(11)
Sia O1b O2a 2_555 4_665 117.15(16)
Sia O1b O2a 2_555 5_666 75.42(17)
Sia O1b O2a 2_555 6_565 84.52(7)
Sia O1b O1a 2_555 2_655 116.381(12)
Sia O1b O1a 2_555 2_665 116.383(12)
Sia O1b Sib 2_555 1_555 62.71(4)
Sia O1b Alb 2_555 1_555 117.29(5)
Sia O1b O2b 2_555 1_565 140.45(12)
Sia O1b O2b 2_555 2_555 91.78(11)
Sia O1b O2b 2_555 3_555 81.50(6)
Sia O1b O2b 2_555 4_665 73.10(17)
Sia O1b O2b 2_555 5_665 117.92(17)
Sia O1b K 2_555 2_555 63.980(10)
Sia O1b K 2_555 2_565 63.982(10)
Sia O1b K 2_555 2_665 153.419(12)
Sia O1b Sia 2_655 2_665 100.646(12)
Sia O1b Ala 2_655 1_556 62.71(2)
Sia O1b Ala 2_655 2_555 127.93(2)
Sia O1b Ala 2_655 2_655 57.508(19)
Sia O1b Ala 2_655 2_665 127.93(2)
Sia O1b O2a 2_655 1_566 75.4(3)
Sia O1b O2a 2_655 2_555 84.51(14)
Sia O1b O2a 2_655 3_556 93.3(2)
Sia O1b O2a 2_655 4_665 140.4(3)
Sia O1b O2a 2_655 6_565 117.14(15)
Sia O1b O1a 2_655 2_555 116.382(12)
Sia O1b O1a 2_655 2_665 116.383(12)
Sia O1b Sib 2_655 1_555 62.71(4)
Sia O1b Alb 2_655 1_555 117.28(5)
Sia O1b O2b 2_655 1_565 117.9(3)
Sia O1b O2b 2_655 3_555 140.5(2)
Sia O1b O2b 2_655 4_665 91.8(3)
Sia O1b O2b 2_655 5_665 81.50(15)
Sia O1b O2b 2_655 6_565 73.10(15)
Sia O1b K 2_655 2_555 63.980(10)
Sia O1b K 2_655 2_565 153.420(11)
Sia O1b K 2_655 2_665 63.980(10)
Sia O1b Ala 2_665 1_556 62.71(2)
Sia O1b Ala 2_665 2_555 127.93(2)
Sia O1b Ala 2_665 2_655 127.93(2)
Sia O1b Ala 2_665 2_665 57.510(19)
Sia O1b O2a 2_665 2_555 117.1(3)
Sia O1b O2a 2_665 3_556 75.42(14)
Sia O1b O2a 2_665 4_665 84.52(15)
Sia O1b O2a 2_665 5_666 93.3(3)
Sia O1b O2a 2_665 6_565 140.4(2)
Sia O1b O1a 2_665 2_555 116.384(12)
Sia O1b O1a 2_665 2_655 116.382(12)
Sia O1b Sib 2_665 1_555 62.71(4)
Sia O1b Alb 2_665 1_555 117.29(5)
Sia O1b O2b 2_665 1_565 81.50(13)
Sia O1b O2b 2_665 2_555 73.1(3)
Sia O1b O2b 2_665 3_555 117.92(14)
Sia O1b O2b 2_665 5_665 140.5(3)
Sia O1b O2b 2_665 6_565 91.8(2)
Sia O1b K 2_665 2_555 153.419(12)
Sia O1b K 2_665 2_565 63.982(10)
Sia O1b K 2_665 2_665 63.980(10)
Ala O1b Ala 1_556 2_555 120.22(4)
Ala O1b Ala 1_556 2_655 120.22(4)
Ala O1b Ala 1_556 2_665 120.22(4)
Ala O1b O2a 1_556 2_555 145.29(13)
Ala O1b O2a 1_556 4_665 145.30(19)
Ala O1b O2a 1_556 6_565 145.29(8)
Ala O1b O1a 1_556 2_555 90.00(3)
Ala O1b O1a 1_556 2_655 90.00(3)
Ala O1b O1a 1_556 2_665 90.00(3)
Ala O1b Alb 1_556 1_555 180.00(7)
Ala O1b O2b 1_556 1_565 142.53(14)
Ala O1b O2b 1_556 3_555 142.53(8)
Ala O1b O2b 1_556 5_665 142.5(2)
Ala O1b K 1_556 2_555 90.71(3)
Ala O1b K 1_556 2_565 90.71(3)
Ala O1b K 1_556 2_665 90.71(3)
Ala O1b Ala 2_555 2_655 96.888(12)
Ala O1b Ala 2_555 2_665 96.890(12)
Ala O1b O2a 2_555 1_566 143.06(12)
Ala O1b O2a 2_555 2_555 88.19(10)
Ala O1b O2a 2_555 3_556 83.37(6)
Ala O1b O2a 2_555 4_665 70.33(16)
Ala O1b O2a 2_555 5_666 119.84(17)
Ala O1b O1a 2_555 2_655 115.596(13)
Ala O1b O1a 2_555 2_665 115.598(13)
Ala O1b Sib 2_555 1_555 120.22(5)
Ala O1b Alb 2_555 1_555 59.78(3)
Ala O1b O2b 2_555 1_565 89.80(11)
Ala O1b O2b 2_555 2_555 143.19(11)
Ala O1b O2b 2_555 4_665 119.19(17)
Ala O1b O2b 2_555 5_665 72.66(17)
Ala O1b O2b 2_555 6_565 86.41(7)
Ala O1b K 2_555 2_555 64.010(11)
Ala O1b K 2_555 2_565 64.011(11)
Ala O1b K 2_555 2_665 149.071(12)
Ala O1b Ala 2_655 2_665 96.888(12)
Ala O1b O2a 2_655 1_566 119.8(3)
Ala O1b O2a 2_655 3_556 143.1(2)
Ala O1b O2a 2_655 4_665 88.2(3)
Ala O1b O2a 2_655 5_666 83.37(15)
Ala O1b O2a 2_655 6_565 70.33(14)
Ala O1b O1a 2_655 2_555 115.597(13)
Ala O1b O1a 2_655 2_665 115.597(13)
Ala O1b Sib 2_655 1_555 120.22(5)
Ala O1b Alb 2_655 1_555 59.78(3)
Ala O1b O2b 2_655 1_565 72.7(2)
Ala O1b O2b 2_655 2_555 86.41(14)
Ala O1b O2b 2_655 3_555 89.8(2)
Ala O1b O2b 2_655 4_665 143.2(3)
Ala O1b O2b 2_655 6_565 119.19(15)
Ala O1b K 2_655 2_555 64.010(11)
Ala O1b K 2_655 2_565 149.072(11)
Ala O1b K 2_655 2_665 64.010(11)
Ala O1b O2a 2_665 1_566 83.37(13)
Ala O1b O2a 2_665 2_555 70.3(2)
Ala O1b O2a 2_665 3_556 119.85(14)
Ala O1b O2a 2_665 5_666 143.1(3)
Ala O1b O2a 2_665 6_565 88.2(2)
Ala O1b O1a 2_665 2_555 115.598(13)
Ala O1b O1a 2_665 2_655 115.597(13)
Ala O1b Sib 2_665 1_555 120.22(5)
Ala O1b Alb 2_665 1_555 59.78(3)
Ala O1b O2b 2_665 2_555 119.2(3)
Ala O1b O2b 2_665 3_555 72.66(14)
Ala O1b O2b 2_665 4_665 86.41(15)
Ala O1b O2b 2_665 5_665 89.8(3)
Ala O1b O2b 2_665 6_565 143.2(2)
Ala O1b K 2_665 2_555 149.071(12)
Ala O1b K 2_665 2_565 64.011(11)
Ala O1b K 2_665 2_665 64.010(11)
O2a O1b O2a 1_566 2_555 125.6(3)
O2a O1b O2a 1_566 3_556 65.29(12)
O2a O1b O2a 1_566 4_665 111.77(17)
O2a O1b O2a 1_566 5_666 65.3(4)
O2a O1b O2a 1_566 6_565 167.4(2)
O2a O1b O1a 1_566 2_555 117.98(12)
O2a O1b O1a 1_566 2_655 96.9(3)
O2a O1b O1a 1_566 2_665 53.88(14)
O2a O1b Alb 1_566 1_555 141.47(18)
O2a O1b O2b 1_566 1_565 104.00(13)
O2a O1b O2b 1_566 2_555 45.8(3)
O2a O1b O2b 1_566 3_555 144.13(13)
O2a O1b O2b 1_566 5_665 144.1(4)
O2a O1b O2b 1_566 6_565 72.9(2)
O2a O1b K 1_566 2_555 126.8(3)
O2a O1b K 1_566 2_565 83.65(14)
O2a O1b K 1_566 2_665 62.64(12)
O2a O1b O2a 2_555 3_556 167.4(2)
O2a O1b O2a 2_555 4_665 59.1(3)
O2a O1b O2a 2_555 5_666 111.77(18)
O2a O1b O2a 2_555 6_565 59.09(11)
O2a O1b O1a 2_555 2_555 116.25(11)
O2a O1b O1a 2_555 2_655 57.88(15)
O2a O1b O1a 2_555 2_665 95.1(3)
O2a O1b Sib 2_555 1_555 145.29(17)
O2a O1b O2b 2_555 2_555 109.56(12)
O2a O1b O2b 2_555 3_555 70.9(2)
O2a O1b O2b 2_555 4_665 146.5(3)
O2a O1b O2b 2_555 6_565 146.47(12)
O2a O1b K 2_555 2_555 84.29(15)
O2a O1b K 2_555 2_565 121.4(3)
O2a O1b K 2_555 2_665 63.10(11)
O2a O1b O2a 3_556 4_665 125.62(18)
O2a O1b O2a 3_556 5_666 65.3(3)
O2a O1b O2a 3_556 6_565 111.77(15)
O2a O1b O1a 3_556 2_555 53.88(6)
O2a O1b O1a 3_556 2_655 118.0(2)
O2a O1b O1a 3_556 2_665 96.90(16)
O2a O1b Alb 3_556 1_555 141.47(10)
O2a O1b O2b 3_556 1_565 144.13(12)
O2a O1b O2b 3_556 2_555 72.9(2)
O2a O1b O2b 3_556 3_555 104.00(7)
O2a O1b O2b 3_556 4_665 45.79(18)
O2a O1b O2b 3_556 5_665 144.1(3)
O2a O1b K 3_556 2_555 83.7(2)
O2a O1b K 3_556 2_565 62.64(16)
O2a O1b K 3_556 2_665 126.80(7)
O2a O1b O2a 4_665 5_666 167.4(4)
O2a O1b O2a 4_665 6_565 59.1(3)
O2a O1b O1a 4_665 2_555 95.12(17)
O2a O1b O1a 4_665 2_655 116.3(3)
O2a O1b O1a 4_665 2_665 57.88(15)
O2a O1b Sib 4_665 1_555 145.3(3)
O2a O1b O2b 4_665 2_555 146.5(3)
O2a O1b O2b 4_665 4_665 109.56(19)
O2a O1b O2b 4_665 5_665 70.9(4)
O2a O1b O2b 4_665 6_565 146.5(3)
O2a O1b K 4_665 2_555 121.4(3)
O2a O1b K 4_665 2_565 63.10(15)
O2a O1b K 4_665 2_665 84.29(17)
O2a O1b O2a 5_666 6_565 125.6(2)
O2a O1b O1a 5_666 2_555 96.90(18)
O2a O1b O1a 5_666 2_655 53.88(15)
O2a O1b O1a 5_666 2_665 118.0(3)
O2a O1b Alb 5_666 1_555 141.5(3)
O2a O1b O2b 5_666 1_565 144.1(4)
O2a O1b O2b 5_666 3_555 144.1(3)
O2a O1b O2b 5_666 4_665 72.9(4)
O2a O1b O2b 5_666 5_665 104.00(19)
O2a O1b O2b 5_666 6_565 45.8(2)
O2a O1b K 5_666 2_555 62.64(15)
O2a O1b K 5_666 2_565 126.8(3)
O2a O1b K 5_666 2_665 83.65(18)
O2a O1b O1a 6_565 2_555 57.88(7)
O2a O1b O1a 6_565 2_655 95.12(16)
O2a O1b O1a 6_565 2_665 116.3(2)
O2a O1b Sib 6_565 1_555 145.29(11)
O2a O1b O2b 6_565 1_565 70.9(2)
O2a O1b O2b 6_565 2_555 146.47(12)
O2a O1b O2b 6_565 4_665 146.5(3)
O2a O1b O2b 6_565 6_565 109.56(8)
O2a O1b K 6_565 2_555 63.10(16)
O2a O1b K 6_565 2_565 84.3(2)
O2a O1b K 6_565 2_665 121.43(7)
O1a O1b O1a 2_555 2_655 119.999(5)
O1a O1b O1a 2_555 2_665 120.000(4)
O1a O1b Sib 2_555 1_555 90.00(4)
O1a O1b Alb 2_555 1_555 90.00(4)
O1a O1b O2b 2_555 1_565 117.28(12)
O1a O1b O2b 2_555 2_555 116.98(12)
O1a O1b O2b 2_555 3_555 54.85(6)
O1a O1b O2b 2_555 4_665 95.26(18)
O1a O1b O2b 2_555 5_665 96.74(18)
O1a O1b O2b 2_555 6_565 56.96(7)
O1a O1b K 2_555 2_555 60.003(3)
O1a O1b K 2_555 2_565 60.003(3)
O1a O1b K 2_555 2_665 179.296(7)
O1a O1b O1a 2_655 2_665 120.000(5)
O1a O1b Sib 2_655 1_555 90.00(4)
O1a O1b Alb 2_655 1_555 90.00(4)
O1a O1b O2b 2_655 1_565 96.7(3)
O1a O1b O2b 2_655 2_555 56.95(15)
O1a O1b O2b 2_655 3_555 117.3(2)
O1a O1b O2b 2_655 4_665 117.0(3)
O1a O1b O2b 2_655 5_665 54.85(15)
O1a O1b O2b 2_655 6_565 95.25(17)
O1a O1b K 2_655 2_555 60.002(3)
O1a O1b K 2_655 2_565 179.294(5)
O1a O1b K 2_655 2_665 60.003(3)
O1a O1b Sib 2_665 1_555 90.00(4)
O1a O1b Alb 2_665 1_555 90.00(4)
O1a O1b O2b 2_665 1_565 54.85(14)
O1a O1b O2b 2_665 2_555 95.3(3)
O1a O1b O2b 2_665 3_555 96.74(16)
O1a O1b O2b 2_665 4_665 56.96(16)
O1a O1b O2b 2_665 5_665 117.3(3)
O1a O1b O2b 2_665 6_565 117.0(2)
O1a O1b K 2_665 2_555 179.292(7)
O1a O1b K 2_665 2_565 60.003(3)
O1a O1b K 2_665 2_665 60.003(3)
Sib O1b Alb 1_555 1_555 180.00(8)
Sib O1b O2b 1_555 1_565 142.53(19)
Sib O1b O2b 1_555 3_555 142.53(11)
Sib O1b O2b 1_555 5_665 142.5(3)
Sib O1b K 1_555 2_555 90.70(4)
Sib O1b K 1_555 2_565 90.71(4)
Sib O1b K 1_555 2_665 90.71(4)
Alb O1b O2b 1_555 2_555 144.27(16)
Alb O1b O2b 1_555 4_665 144.3(2)
Alb O1b O2b 1_555 6_565 144.27(11)
Alb O1b K 1_555 2_555 89.29(3)
Alb O1b K 1_555 2_565 89.29(3)
Alb O1b K 1_555 2_665 89.29(3)
O2b O1b O2b 1_565 2_555 125.7(3)
O2b O1b O2b 1_565 3_555 63.59(12)
O2b O1b O2b 1_565 4_665 111.81(17)
O2b O1b O2b 1_565 5_665 63.6(3)
O2b O1b O2b 1_565 6_565 167.9(2)
O2b O1b K 1_565 2_555 124.5(3)
O2b O1b K 1_565 2_565 82.69(14)
O2b O1b K 1_565 2_665 62.09(12)
O2b O1b O2b 2_555 3_555 167.9(2)
O2b O1b O2b 2_555 4_665 60.8(3)
O2b O1b O2b 2_555 5_665 111.81(18)
O2b O1b O2b 2_555 6_565 60.76(11)
O2b O1b K 2_555 2_555 85.32(15)
O2b O1b K 2_555 2_565 123.7(3)
O2b O1b K 2_555 2_665 63.66(11)
O2b O1b O2b 3_555 4_665 125.70(18)
O2b O1b O2b 3_555 5_665 63.6(3)
O2b O1b O2b 3_555 6_565 111.81(15)
O2b O1b K 3_555 2_555 82.7(2)
O2b O1b K 3_555 2_565 62.10(16)
O2b O1b K 3_555 2_665 124.46(6)
O2b O1b O2b 4_665 5_665 167.9(4)
O2b O1b O2b 4_665 6_565 60.8(3)
O2b O1b K 4_665 2_555 123.7(3)
O2b O1b K 4_665 2_565 63.66(16)
O2b O1b K 4_665 2_665 85.32(18)
O2b O1b O2b 5_665 6_565 125.69(19)
O2b O1b K 5_665 2_555 62.09(15)
O2b O1b K 5_665 2_565 124.5(3)
O2b O1b K 5_665 2_665 82.69(18)
O2b O1b K 6_565 2_555 63.66(17)
O2b O1b K 6_565 2_565 85.3(2)
O2b O1b K 6_565 2_665 123.73(7)
K O1b K 2_555 2_565 119.985(5)
K O1b K 2_555 2_665 119.984(4)
K O1b K 2_565 2_665 119.985(5)
Sia K Sia 1_445 1_545 99.951(9)
Sia K Sia 1_445 1_555 99.952(8)
Sia K Ala 1_445 1_445 57.534(18)
Sia K Ala 1_445 1_545 127.981(18)
Sia K Ala 1_445 1_555 127.982(18)
Sia K O2a 1_445 1_455 79.69(10)
Sia K O2a 1_445 3_545 108.17(19)
Sia K O2a 1_445 4_655 100.40(10)
Sia K O2a 1_445 5_665 151.55(9)
Sia K O2a 1_445 6_565 71.87(18)
Sia K O1a 1_445 1_545 115.869(11)
Sia K O1a 1_445 1_555 115.870(11)
Sia K Sib 1_445 2_544 52.478(8)
Sia K Sib 1_445 2_554 52.479(8)
Sia K Sib 1_445 2_654 124.316(9)
Sia K Alb 1_445 2_544 81.214(18)
Sia K Alb 1_445 2_554 81.215(18)
Sia K Alb 1_445 2_654 178.152(18)
Sia K O2b 1_445 2_444 78.20(9)
Sia K O2b 1_445 3_545 68.75(19)
Sia K O2b 1_445 4_654 148.61(10)
Sia K O2b 1_445 5_665 101.89(9)
Sia K O2b 1_445 6_564 111.28(19)
Sia K O1b 1_445 2_544 63.394(10)
Sia K O1b 1_445 2_554 63.395(10)
Sia K O1b 1_445 2_654 151.452(12)
Sia K Sia 1_545 1_555 99.952(9)
Sia K Ala 1_545 1_445 127.981(18)
Sia K Ala 1_545 1_545 57.534(18)
Sia K Ala 1_545 1_555 127.982(18)
Sia K O2a 1_545 1_455 151.5(2)
Sia K O2a 1_545 2_445 71.87(12)
Sia K O2a 1_545 3_545 79.69(14)
Sia K O2a 1_545 5_665 108.2(2)
Sia K O2a 1_545 6_565 100.4(3)
Sia K O1a 1_545 1_445 115.870(11)
Sia K O1a 1_545 1_555 115.871(11)
Sia K Sib 1_545 2_544 52.478(8)
Sia K Sib 1_545 2_554 124.316(9)
Sia K Sib 1_545 2_654 52.478(8)
Sia K Alb 1_545 2_544 81.213(18)
Sia K Alb 1_545 2_554 178.150(18)
Sia K Alb 1_545 2_654 81.214(18)
Sia K O2b 1_545 1_455 101.9(2)
Sia K O2b 1_545 2_444 111.28(12)
Sia K O2b 1_545 4_654 78.20(12)
Sia K O2b 1_545 5_665 68.8(2)
Sia K O2b 1_545 6_564 148.6(3)
Sia K O1b 1_545 2_544 63.395(10)
Sia K O1b 1_545 2_554 151.452(11)
Sia K O1b 1_545 2_654 63.395(10)
Sia K Ala 1_555 1_445 127.982(18)
Sia K Ala 1_555 1_545 127.982(18)
Sia K Ala 1_555 1_555 57.535(18)
Sia K O2a 1_555 1_455 108.17(12)
Sia K O2a 1_555 2_445 100.4(2)
Sia K O2a 1_555 3_545 151.5(3)
Sia K O2a 1_555 4_655 71.9(2)
Sia K O2a 1_555 5_665 79.69(12)
Sia K O1a 1_555 1_445 115.869(11)
Sia K O1a 1_555 1_545 115.870(11)
Sia K Sib 1_555 2_544 124.316(9)
Sia K Sib 1_555 2_554 52.478(8)
Sia K Sib 1_555 2_654 52.479(8)
Sia K Alb 1_555 2_544 178.152(18)
Sia K Alb 1_555 2_554 81.215(18)
Sia K Alb 1_555 2_654 81.215(18)
Sia K O2b 1_555 1_455 68.75(12)
Sia K O2b 1_555 2_444 148.6(2)
Sia K O2b 1_555 3_545 101.9(3)
Sia K O2b 1_555 4_654 111.3(2)
Sia K O2b 1_555 6_564 78.20(14)
Sia K O1b 1_555 2_544 151.451(12)
Sia K O1b 1_555 2_554 63.395(10)
Sia K O1b 1_555 2_654 63.395(10)
Ala K Ala 1_445 1_545 97.582(9)
Ala K Ala 1_445 1_555 97.583(9)
Ala K O2a 1_445 2_445 79.86(9)
Ala K O2a 1_445 3_545 67.49(18)
Ala K O2a 1_445 4_655 149.93(10)
Ala K O2a 1_445 5_665 100.05(9)
Ala K O2a 1_445 6_565 112.48(18)
Ala K O1a 1_445 1_545 116.131(12)
Ala K O1a 1_445 1_555 116.131(12)
Ala K Sib 1_445 2_544 81.215(18)
Ala K Sib 1_445 2_554 81.215(18)
Ala K Sib 1_445 2_654 178.150(18)
Ala K Alb 1_445 2_544 51.488(8)
Ala K Alb 1_445 2_554 51.489(8)
Ala K Alb 1_445 2_654 120.617(10)
Ala K O2b 1_445 1_455 81.32(10)
Ala K O2b 1_445 3_545 109.39(19)
Ala K O2b 1_445 4_654 98.59(10)
Ala K O2b 1_445 5_665 152.94(9)
Ala K O2b 1_445 6_564 70.57(18)
Ala K O1b 1_445 2_544 64.645(11)
Ala K O1b 1_445 2_554 64.646(11)
Ala K O1b 1_445 2_654 151.014(13)
Ala K Ala 1_545 1_555 97.583(9)
Ala K O2a 1_545 1_455 100.0(2)
Ala K O2a 1_545 2_445 112.48(12)
Ala K O2a 1_545 4_655 79.86(12)
Ala K O2a 1_545 5_665 67.5(2)
Ala K O2a 1_545 6_565 149.9(3)
Ala K O1a 1_545 1_445 116.131(12)
Ala K O1a 1_545 1_555 116.132(12)
Ala K Sib 1_545 2_544 81.214(18)
Ala K Sib 1_545 2_554 178.150(18)
Ala K Sib 1_545 2_654 81.215(18)
Ala K Alb 1_545 2_544 51.487(8)
Ala K Alb 1_545 2_554 120.617(9)
Ala K Alb 1_545 2_654 51.488(8)
Ala K O2b 1_545 1_455 152.9(2)
Ala K O2b 1_545 2_444 70.57(12)
Ala K O2b 1_545 3_545 81.32(14)
Ala K O2b 1_545 5_665 109.4(2)
Ala K O2b 1_545 6_564 98.6(3)
Ala K O1b 1_545 2_544 64.646(11)
Ala K O1b 1_545 2_554 151.014(12)
Ala K O1b 1_545 2_654 64.646(11)
Ala K O2a 1_555 1_455 67.49(12)
Ala K O2a 1_555 2_445 149.9(2)
Ala K O2a 1_555 3_545 100.0(3)
Ala K O2a 1_555 4_655 112.5(2)
Ala K O2a 1_555 6_565 79.86(14)
Ala K O1a 1_555 1_445 116.130(12)
Ala K O1a 1_555 1_545 116.131(12)
Ala K Sib 1_555 2_544 178.149(18)
Ala K Sib 1_555 2_554 81.215(18)
Ala K Sib 1_555 2_654 81.215(18)
Ala K Alb 1_555 2_544 120.617(10)
Ala K Alb 1_555 2_554 51.488(8)
Ala K Alb 1_555 2_654 51.489(8)
Ala K O2b 1_555 1_455 109.40(12)
Ala K O2b 1_555 2_444 98.6(2)
Ala K O2b 1_555 3_545 152.9(3)
Ala K O2b 1_555 4_654 70.6(2)
Ala K O2b 1_555 5_665 81.32(12)
Ala K O1b 1_555 2_544 151.014(13)
Ala K O1b 1_555 2_554 64.647(11)
Ala K O1b 1_555 2_654 64.646(11)
O2a K O2a 1_455 2_445 106.3(2)
O2a K O2a 1_455 3_545 73.6(3)
O2a K O2a 1_455 4_655 179.9(2)
O2a K O2a 1_455 5_665 73.57(10)
O2a K O2a 1_455 6_565 106.34(18)
O2a K O1a 1_455 1_445 54.90(11)
O2a K O1a 1_455 1_545 128.4(3)
O2a K O1a 1_455 1_555 88.86(13)
O2a K Sib 1_455 2_544 111.3(2)
O2a K Sib 1_455 2_554 78.20(12)
O2a K Sib 1_455 2_654 148.61(10)
O2a K Alb 1_455 2_544 70.6(2)
O2a K Alb 1_455 2_654 98.59(10)
O2a K O2b 1_455 1_455 92.40(11)
O2a K O2b 1_455 3_545 139.5(3)
O2a K O2b 1_455 4_654 87.5(2)
O2a K O2b 1_455 5_665 139.51(11)
O2a K O1b 1_455 2_544 92.2(3)
O2a K O1b 1_455 2_554 52.86(13)
O2a K O1b 1_455 2_654 126.35(11)
O2a K O2a 2_445 3_545 106.34(19)
O2a K O2a 2_445 4_655 73.74(10)
O2a K O2a 2_445 5_665 179.9(2)
O2a K O2a 2_445 6_565 73.7(3)
O2a K O1a 2_445 1_445 51.48(9)
O2a K O1a 2_445 1_545 91.15(13)
O2a K O1a 2_445 1_555 125.2(2)
O2a K Sib 2_445 2_554 68.8(2)
O2a K Sib 2_445 2_654 101.89(9)
O2a K Alb 2_445 2_544 81.32(12)
O2a K Alb 2_445 2_554 109.4(2)
O2a K Alb 2_445 2_654 152.94(9)
O2a K O2b 2_445 2_444 92.40(10)
O2a K O2b 2_445 4_654 139.51(11)
O2a K O2b 2_445 5_665 87.7(2)
O2a K O2b 2_445 6_564 139.5(3)
O2a K O1b 2_445 2_544 53.57(13)
O2a K O1b 2_445 2_554 87.8(2)
O2a K O1b 2_445 2_654 127.23(9)
O2a K O2a 3_545 4_655 106.34(18)
O2a K O2a 3_545 5_665 73.6(3)
O2a K O2a 3_545 6_565 179.9(4)
O2a K O1a 3_545 1_445 88.9(2)
O2a K O1a 3_545 1_545 54.91(14)
O2a K O1a 3_545 1_555 128.4(3)
O2a K Sib 3_545 2_544 78.20(14)
O2a K Sib 3_545 2_554 148.6(3)
O2a K Sib 3_545 2_654 111.28(19)
O2a K Alb 3_545 2_554 98.6(3)
O2a K Alb 3_545 2_654 70.57(18)
O2a K O2b 3_545 1_455 139.5(3)
O2a K O2b 3_545 3_545 92.4(2)
O2a K O2b 3_545 5_665 139.5(3)
O2a K O2b 3_545 6_564 87.5(4)
O2a K O1b 3_545 2_544 52.86(14)
O2a K O1b 3_545 2_554 126.4(3)
O2a K O1b 3_545 2_654 92.2(2)
O2a K O2a 4_655 5_665 106.3(2)
O2a K O2a 4_655 6_565 73.7(3)
O2a K O1a 4_655 1_445 125.17(11)
O2a K O1a 4_655 1_545 51.48(13)
O2a K O1a 4_655 1_555 91.1(3)
O2a K Sib 4_655 2_544 68.75(12)
O2a K Sib 4_655 2_554 101.9(2)
O2a K Alb 4_655 2_544 109.39(12)
O2a K Alb 4_655 2_554 152.9(2)
O2a K Alb 4_655 2_654 81.32(10)
O2a K O2b 4_655 1_455 87.7(2)
O2a K O2b 4_655 2_444 139.51(11)
O2a K O2b 4_655 4_654 92.40(11)
O2a K O2b 4_655 6_564 139.5(3)
O2a K O1b 4_655 2_544 87.83(13)
O2a K O1b 4_655 2_554 127.2(3)
O2a K O1b 4_655 2_654 53.57(11)
O2a K O2a 5_665 6_565 106.34(19)
O2a K O1a 5_665 1_445 128.43(9)
O2a K O1a 5_665 1_545 88.9(2)
O2a K O1a 5_665 1_555 54.91(13)
O2a K Sib 5_665 2_544 148.6(2)
O2a K Sib 5_665 2_554 111.28(12)
O2a K Sib 5_665 2_654 78.20(9)
O2a K Alb 5_665 2_544 98.6(2)
O2a K Alb 5_665 2_554 70.57(12)
O2a K O2b 5_665 1_455 139.51(11)
O2a K O2b 5_665 2_444 87.5(2)
O2a K O2b 5_665 3_545 139.5(3)
O2a K O2b 5_665 5_665 92.40(10)
O2a K O1b 5_665 2_544 126.4(2)
O2a K O1b 5_665 2_554 92.17(13)
O2a K O1b 5_665 2_654 52.86(9)
O2a K O1a 6_565 1_445 91.2(2)
O2a K O1a 6_565 1_545 125.2(3)
O2a K O1a 6_565 1_555 51.48(14)
O2a K Sib 6_565 2_544 101.9(3)
O2a K Sib 6_565 2_654 68.75(19)
O2a K Alb 6_565 2_544 152.9(3)
O2a K Alb 6_565 2_554 81.32(14)
O2a K Alb 6_565 2_654 109.39(19)
O2a K O2b 6_565 2_444 139.5(3)
O2a K O2b 6_565 3_545 87.7(4)
O2a K O2b 6_565 4_654 139.5(3)
O2a K O2b 6_565 6_564 92.4(2)
O2a K O1b 6_565 2_544 127.2(3)
O2a K O1b 6_565 2_554 53.57(14)
O2a K O1b 6_565 2_654 87.8(2)
O1a K O1a 1_445 1_545 119.985(5)
O1a K O1a 1_445 1_555 119.984(4)
O1a K Sib 1_445 2_544 63.395(10)
O1a K Sib 1_445 2_554 63.394(10)
O1a K Sib 1_445 2_654 151.452(12)
O1a K Alb 1_445 2_544 64.646(11)
O1a K Alb 1_445 2_554 64.645(11)
O1a K Alb 1_445 2_654 151.016(13)
O1a K O2b 1_445 1_455 53.57(11)
O1a K O2b 1_445 2_444 52.86(9)
O1a K O2b 1_445 3_545 87.8(2)
O1a K O2b 1_445 4_654 126.35(11)
O1a K O2b 1_445 5_665 127.23(9)
O1a K O2b 1_445 6_564 92.2(2)
O1a K O1b 1_445 2_544 59.995(3)
O1a K O1b 1_445 2_554 59.994(3)
O1a K O1b 1_445 2_654 178.586(7)
O1a K O1a 1_545 1_555 119.985(5)
O1a K Sib 1_545 2_544 63.394(10)
O1a K Sib 1_545 2_554 151.451(11)
O1a K Sib 1_545 2_654 63.394(10)
O1a K Alb 1_545 2_544 64.645(11)
O1a K Alb 1_545 2_554 151.015(12)
O1a K Alb 1_545 2_654 64.645(11)
O1a K O2b 1_545 1_455 127.2(3)
O1a K O2b 1_545 2_444 92.17(13)
O1a K O2b 1_545 3_545 53.57(14)
O1a K O2b 1_545 4_654 52.86(13)
O1a K O2b 1_545 5_665 87.8(2)
O1a K O2b 1_545 6_564 126.4(3)
O1a K O1b 1_545 2_544 59.995(3)
O1a K O1b 1_545 2_554 178.588(5)
O1a K O1b 1_545 2_654 59.995(3)
O1a K Sib 1_555 2_544 151.452(12)
O1a K Sib 1_555 2_554 63.394(10)
O1a K Sib 1_555 2_654 63.395(10)
O1a K Alb 1_555 2_544 151.016(13)
O1a K Alb 1_555 2_554 64.645(11)
O1a K Alb 1_555 2_654 64.646(11)
O1a K O2b 1_555 1_455 87.83(13)
O1a K O2b 1_555 2_444 126.4(2)
O1a K O2b 1_555 3_545 127.2(3)
O1a K O2b 1_555 4_654 92.2(3)
O1a K O2b 1_555 5_665 53.57(13)
O1a K O2b 1_555 6_564 52.86(14)
O1a K O1b 1_555 2_544 178.587(7)
O1a K O1b 1_555 2_554 59.995(3)
O1a K O1b 1_555 2_654 59.995(3)
Sib K Sib 2_544 2_554 99.952(9)
Sib K Sib 2_544 2_654 99.951(8)
Sib K Alb 2_544 2_544 57.533(18)
Sib K Alb 2_544 2_554 127.982(18)
Sib K Alb 2_544 2_654 127.981(18)
Sib K O2b 2_544 1_455 71.9(2)
Sib K O2b 2_544 2_444 79.69(12)
Sib K O2b 2_544 4_654 108.17(12)
Sib K O2b 2_544 5_665 100.4(2)
Sib K O2b 2_544 6_564 151.5(3)
Sib K O1b 2_544 2_554 115.870(11)
Sib K O1b 2_544 2_654 115.869(11)
Sib K Sib 2_554 2_654 99.952(9)
Sib K Alb 2_554 2_544 127.982(18)
Sib K Alb 2_554 2_554 57.534(18)
Sib K Alb 2_554 2_654 127.982(18)
Sib K O2b 2_554 2_444 108.2(2)
Sib K O2b 2_554 3_545 100.4(3)
Sib K O2b 2_554 4_654 151.5(2)
Sib K O2b 2_554 5_665 71.87(12)
Sib K O2b 2_554 6_564 79.69(14)
Sib K O1b 2_554 2_544 115.869(11)
Sib K O1b 2_554 2_654 115.870(11)
Sib K Alb 2_654 2_544 127.981(18)
Sib K Alb 2_654 2_554 127.982(18)
Sib K Alb 2_654 2_654 57.533(18)
Sib K O2b 2_654 1_455 100.40(10)
Sib K O2b 2_654 2_444 151.55(9)
Sib K O2b 2_654 3_545 71.87(18)
Sib K O2b 2_654 4_654 79.69(10)
Sib K O2b 2_654 6_564 108.17(19)
Sib K O1b 2_654 2_544 115.870(11)
Sib K O1b 2_654 2_554 115.871(11)
Alb K Alb 2_544 2_554 97.585(9)
Alb K Alb 2_544 2_654 97.584(9)
Alb K O2b 2_544 1_455 112.5(2)
Alb K O2b 2_544 3_545 79.86(14)
Alb K O2b 2_544 4_654 67.49(12)
Alb K O2b 2_544 5_665 149.9(2)
Alb K O2b 2_544 6_564 100.1(3)
Alb K O1b 2_544 2_554 116.131(12)
Alb K O1b 2_544 2_654 116.131(12)
Alb K Alb 2_554 2_654 97.585(9)
Alb K O2b 2_554 1_455 79.86(12)
Alb K O2b 2_554 2_444 67.5(2)
Alb K O2b 2_554 3_545 149.9(3)
Alb K O2b 2_554 4_654 100.1(2)
Alb K O2b 2_554 5_665 112.48(12)
Alb K O1b 2_554 2_544 116.131(12)
Alb K O1b 2_554 2_654 116.131(12)
Alb K O2b 2_654 1_455 149.93(10)
Alb K O2b 2_654 2_444 100.05(9)
Alb K O2b 2_654 3_545 112.48(18)
Alb K O2b 2_654 5_665 79.86(9)
Alb K O2b 2_654 6_564 67.49(18)
Alb K O1b 2_654 2_544 116.131(12)
Alb K O1b 2_654 2_554 116.132(12)
O2b K O2b 1_455 2_444 106.3(2)
O2b K O2b 1_455 3_545 73.7(3)
O2b K O2b 1_455 4_654 179.9(2)
O2b K O2b 1_455 5_665 73.73(10)
O2b K O2b 1_455 6_564 106.34(18)
O2b K O1b 1_455 2_544 91.1(3)
O2b K O1b 1_455 2_554 51.48(13)
O2b K O1b 1_455 2_654 125.17(11)
O2b K O2b 2_444 3_545 106.34(19)
O2b K O2b 2_444 4_654 73.58(10)
O2b K O2b 2_444 5_665 179.9(2)
O2b K O2b 2_444 6_564 73.6(3)
O2b K O1b 2_444 2_544 54.90(13)
O2b K O1b 2_444 2_554 88.9(2)
O2b K O1b 2_444 2_654 128.44(9)
O2b K O2b 3_545 4_654 106.34(18)
O2b K O2b 3_545 5_665 73.7(3)
O2b K O2b 3_545 6_564 179.9(4)
O2b K O1b 3_545 2_544 51.48(14)
O2b K O1b 3_545 2_554 125.2(3)
O2b K O1b 3_545 2_654 91.2(2)
O2b K O2b 4_654 5_665 106.3(2)
O2b K O2b 4_654 6_564 73.6(3)
O2b K O1b 4_654 2_544 88.86(13)
O2b K O1b 4_654 2_554 128.4(3)
O2b K O1b 4_654 2_654 54.90(11)
O2b K O2b 5_665 6_564 106.34(19)
O2b K O1b 5_665 2_544 125.2(2)
O2b K O1b 5_665 2_554 91.15(13)
O2b K O1b 5_665 2_654 51.48(9)
O2b K O1b 6_564 2_544 128.4(3)
O2b K O1b 6_564 2_554 54.90(14)
O2b K O1b 6_564 2_654 88.9(2)
O1b K O1b 2_544 2_554 119.984(5)
O1b K O1b 2_544 2_654 119.985(4)
O1b K O1b 2_554 2_654 119.985(5)

loop_
_geom_bond_atom_site_label_1
_geom_bond_atom_site_label_2
_geom_bond_site_symmetry_2
_geom_bond_distance
Sia O2a 2_555 1.614(6)
Sia O2a 4_665 1.614(10)
Sia O2a 6_565 1.614(4)
Sia O1a 1_555 1.5481(10)
Ala O2a 1_565 1.733(7)
Ala O2a 3_555 1.733(3)
Ala O2a 5_665 1.733(10)
Ala O1a 1_555 1.7483(10)
Sib O2b 2_555 1.614(6)
Sib O2b 4_665 1.614(10)
Sib O2b 6_565 1.614(4)
Sib O1b 1_555 1.5481(10)
Alb O2b 1_565 1.733(7)
Alb O2b 3_555 1.733(3)
Alb O2b 5_665 1.733(10)
Alb O1b 1_555 1.7482(10)
K O2a 1_455 2.977(4)
K O2a 2_445 2.971(3)
K O2a 3_545 2.977(7)
K O2a 4_655 2.971(4)
K O2a 5_665 2.977(3)
K O2a 6_565 2.971(7)
K O1a 1_445 3.00141(9)
K O1a 1_545 3.00136(6)
K O1a 1_555 3.00141(9)
K O2b 1_455 2.971(4)
K O2b 2_444 2.977(3)
K O2b 3_545 2.971(7)
K O2b 4_654 2.977(4)
K O2b 5_665 2.971(3)
K O2b 6_564 2.977(7)
K O1b 2_544 3.00141(9)
K O1b 2_554 3.00141(6)
K O1b 2_654 3.00136(9)
